data_4341396
loop_
_publ_author_name
'Momin, Aur\'elien'
'Carter, Lee'
'Yang, Yi'
'McDonald, Robert'
'Essafi N\'ee Labouille, St\'ephanie'
'Nief, Fran\,cois'
'Del Rosal, Iker'
'Sella, Andrea'
'Maron, Laurent'
'Takats, Josef'

_publ_section_title
;
 To Bend or Not To Bend: Experimental and Computational Studies of
 Structural Preference in Ln(Tp(iPr)2)2 (Ln = Sm, Tm).
;
_journal_name_full 'Inorganic chemistry'
_journal_page_first 141027132008003
_journal_paper_doi 10.1021/ic501816v
_journal_year 2014
_chemical_formula_moiety 'C54 H92 B2 N12 Tm, 1.25(C5 H12)'
_chemical_formula_sum 'C60.25 H107 B2 N12 Tm'
_chemical_formula_weight 1190.13
_chemical_name_systematic
; 
 ? 
;
_space_group_IT_number 2
_symmetry_cell_setting triclinic
_symmetry_space_group_name_Hall '-P 1'
_symmetry_space_group_name_H-M 'P -1'
_atom_sites_solution_hydrogens geom
_atom_sites_solution_primary direct
_atom_sites_solution_secondary difmap
_audit_creation_method SHELXL-97
_cell_angle_alpha 90.2240(6)
_cell_angle_beta 105.4347(6)
_cell_angle_gamma 102.2972(6)
_cell_formula_units_Z 4
_cell_length_a 13.5026(7)
_cell_length_b 20.7331(10)
_cell_length_c 25.3589(12)
_cell_measurement_reflns_used 9387
_cell_measurement_temperature 173(2)
_cell_measurement_theta_max 23.88
_cell_measurement_theta_min 2.28
_cell_volume 6672.3(6)
_computing_cell_refinement 'Bruker SAINT'
_computing_data_collection 'Bruker APEX2'
_computing_data_reduction 'Bruker SAINT'
_computing_molecular_graphics 'Bruker SHELXTL'
_computing_publication_material 'Bruker SHELXTL'
_computing_structure_refinement 'SHELXL-97 (Sheldrick, 2008)'
_computing_structure_solution 'DIRDIF-2008 (Beurskens et al., 2008)'
_diffrn_ambient_temperature 173(2)
_diffrn_measured_fraction_theta_full 0.995
_diffrn_measured_fraction_theta_max 0.995
_diffrn_measurement_device_type 'Bruker APEX-II CCD'
_diffrn_measurement_method '\w scans'
_diffrn_radiation_monochromator graphite
_diffrn_radiation_source 'fine-focus sealed tube'
_diffrn_radiation_type MoK\a
_diffrn_radiation_wavelength 0.71073
_diffrn_reflns_av_R_equivalents 0.0192
_diffrn_reflns_av_sigmaI/netI 0.0302
_diffrn_reflns_limit_h_max 16
_diffrn_reflns_limit_h_min -16
_diffrn_reflns_limit_k_max 26
_diffrn_reflns_limit_k_min -25
_diffrn_reflns_limit_l_max 31
_diffrn_reflns_limit_l_min -31
_diffrn_reflns_number 54291
_diffrn_reflns_theta_full 26.53
_diffrn_reflns_theta_max 26.53
_diffrn_reflns_theta_min 0.83
_exptl_absorpt_coefficient_mu 1.373
_exptl_absorpt_correction_T_max 0.6623
_exptl_absorpt_correction_T_min 0.5975
_exptl_absorpt_correction_type integration
_exptl_absorpt_process_details 'SADABS (Sheldrick, 2008)'
_exptl_crystal_colour purple
_exptl_crystal_density_diffrn 1.185
_exptl_crystal_density_method 'not measured'
_exptl_crystal_description prism
_exptl_crystal_F_000 2526
_exptl_crystal_size_max 0.42
_exptl_crystal_size_mid 0.36
_exptl_crystal_size_min 0.33
_refine_diff_density_max 0.989
_refine_diff_density_min -1.603
_refine_diff_density_rms 0.081
_refine_ls_extinction_method none
_refine_ls_goodness_of_fit_ref 1.035
_refine_ls_hydrogen_treatment constr
_refine_ls_matrix_type full
_refine_ls_number_parameters 1347
_refine_ls_number_reflns 27562
_refine_ls_number_restraints 0
_refine_ls_restrained_S_all 1.035
_refine_ls_R_factor_all 0.0367
_refine_ls_R_factor_gt 0.0298
_refine_ls_shift/su_max 0.004
_refine_ls_shift/su_mean 0.000
_refine_ls_structure_factor_coef Fsqd
_refine_ls_weighting_details 'calc w=1/[\s^2^(Fo^2^)+(0.0553P)^2^+3.4603P] where P=(Fo^2^+2Fc^2^)/3'
_refine_ls_weighting_scheme calc
_refine_ls_wR_factor_gt 0.0874
_refine_ls_wR_factor_ref 0.0918
_reflns_number_gt 23805
_reflns_number_total 27562
_reflns_threshold_expression I>2\s(I)
_cod_data_source_file ic501816v_si_002.cif
_cod_data_source_block 3Tm
_cod_depositor_comments
;
The following automatic conversions were performed:

'_symmetry_cell_setting' value 'Triclinic' changed to 'triclinic'
according to
/home/saulius/struct/COD-crude-data--automatic-downloads/rss-feeds/ACS/lib/dictionaries/cif_core.dic
dictionary named 'cif_core.dic' version 2.4.2 from 2011-04-26.

Automatic conversion script
Id: cif_fix_values 2827 2014-09-09 07:05:25Z andrius 
;
_cod_database_code 4341396
_shelxl_version_number 2008-4

loop_
_symmetry_equiv_pos_as_xyz
'x, y, z'
'-x, -y, -z'

loop_
_atom_site_label
_atom_site_type_symbol
_atom_site_fract_x
_atom_site_fract_y
_atom_site_fract_z
_atom_site_U_iso_or_equiv
_atom_site_adp_type
_atom_site_occupancy
_atom_site_symmetry_multiplicity
_atom_site_calc_flag
_atom_site_refinement_flags
_atom_site_disorder_assembly
_atom_site_disorder_group
TmA Tm 0.116932(8) 0.235884(5) 0.406990(4) 0.02425(4) Uani 1 1 d . . .
N11A N 0.00840(17) 0.29162(10) 0.49698(9) 0.0293(5) Uani 1 1 d . . .
N12A N -0.02253(18) 0.24149(11) 0.45595(9) 0.0300(5) Uani 1 1 d . . .
N21A N 0.19136(17) 0.36414(11) 0.50202(9) 0.0280(5) Uani 1 1 d . . .
N22A N 0.18506(17) 0.35473(10) 0.44710(9) 0.0286(5) Uani 1 1 d . . .
N31A N 0.17110(17) 0.25201(11) 0.54624(9) 0.0289(5) Uani 1 1 d . . .
N32A N 0.18649(17) 0.21177(11) 0.50709(9) 0.0285(5) Uani 1 1 d . . .
N41A N 0.27872(17) 0.25687(11) 0.32402(9) 0.0305(5) Uani 1 1 d . . .
N42A N 0.28434(17) 0.25336(11) 0.37903(9) 0.0300(5) Uani 1 1 d . . .
N51A N 0.11254(18) 0.16838(11) 0.28264(9) 0.0301(5) Uani 1 1 d . . .
N52A N 0.07543(18) 0.14747(11) 0.32660(9) 0.0310(5) Uani 1 1 d . . .
N61A N 0.09890(17) 0.28900(11) 0.28135(9) 0.0282(5) Uani 1 1 d . . .
N62A N 0.04471(17) 0.28729(11) 0.32081(9) 0.0284(5) Uani 1 1 d . . .
C13A C -0.1276(2) 0.22523(13) 0.44301(12) 0.0333(6) Uani 1 1 d . . .
C14A C -0.1655(2) 0.26515(14) 0.47405(13) 0.0381(7) Uani 1 1 d . . .
H14A H -0.2370 0.2642 0.4721 0.046 Uiso 1 1 calc R . .
C15A C -0.0774(2) 0.30607(13) 0.50794(13) 0.0347(6) Uani 1 1 d . . .
C16A C -0.0712(3) 0.35931(14) 0.54998(14) 0.0425(7) Uani 1 1 d . . .
H16A H -0.0180 0.3535 0.5845 0.051 Uiso 1 1 calc R . .
C16C C -0.1771(3) 0.3529(2) 0.5627(2) 0.0737(13) Uani 1 1 d . . .
H16C H -0.1990 0.3085 0.5747 0.088 Uiso 1 1 calc R . .
H16D H -0.2300 0.3599 0.5296 0.088 Uiso 1 1 calc R . .
H16E H -0.1702 0.3861 0.5918 0.088 Uiso 1 1 calc R . .
C16D C -0.0353(3) 0.42818(15) 0.53109(16) 0.0516(8) Uani 1 1 d . . .
H16F H 0.0327 0.4315 0.5231 0.062 Uiso 1 1 calc R . .
H16G H -0.0279 0.4617 0.5601 0.062 Uiso 1 1 calc R . .
H16H H -0.0877 0.4355 0.4979 0.062 Uiso 1 1 calc R . .
C17A C -0.1887(2) 0.16758(15) 0.40299(13) 0.0403(7) Uani 1 1 d . . .
H17A H -0.1469 0.1617 0.3769 0.048 Uiso 1 1 calc R . .
C17C C -0.2028(4) 0.10569(18) 0.43423(18) 0.0711(12) Uani 1 1 d . . .
H17C H -0.1336 0.0995 0.4553 0.085 Uiso 1 1 calc R . .
H17D H -0.2384 0.0673 0.4083 0.085 Uiso 1 1 calc R . .
H17E H -0.2454 0.1102 0.4593 0.085 Uiso 1 1 calc R . .
C17D C -0.2950(3) 0.1777(2) 0.3703(2) 0.0800(14) Uani 1 1 d . . .
H17F H -0.2853 0.2178 0.3502 0.096 Uiso 1 1 calc R . .
H17G H -0.3378 0.1824 0.3952 0.096 Uiso 1 1 calc R . .
H17H H -0.3309 0.1395 0.3442 0.096 Uiso 1 1 calc R . .
C23A C 0.2408(2) 0.41114(13) 0.43374(11) 0.0296(6) Uani 1 1 d . . .
C24A C 0.2818(2) 0.45650(13) 0.47923(12) 0.0342(6) Uani 1 1 d . . .
H24A H 0.3233 0.5000 0.4805 0.041 Uiso 1 1 calc R . .
C25A C 0.2499(2) 0.42571(13) 0.52166(11) 0.0304(6) Uani 1 1 d . . .
C26A C 0.2787(2) 0.44980(15) 0.58094(12) 0.0381(6) Uani 1 1 d . . .
H26A H 0.2149 0.4361 0.5947 0.046 Uiso 1 1 calc R . .
C26C C 0.3139(3) 0.52519(16) 0.58802(15) 0.0525(8) Uani 1 1 d . . .
H26C H 0.2577 0.5449 0.5662 0.063 Uiso 1 1 calc R . .
H26D H 0.3776 0.5395 0.5757 0.063 Uiso 1 1 calc R . .
H26E H 0.3291 0.5395 0.6268 0.063 Uiso 1 1 calc R . .
C26D C 0.3645(3) 0.41784(18) 0.61446(13) 0.0537(9) Uani 1 1 d . . .
H26F H 0.3406 0.3696 0.6094 0.064 Uiso 1 1 calc R . .
H26G H 0.3798 0.4317 0.6533 0.064 Uiso 1 1 calc R . .
H26H H 0.4284 0.4316 0.6022 0.064 Uiso 1 1 calc R . .
C27A C 0.2538(2) 0.42294(14) 0.37693(12) 0.0372(6) Uani 1 1 d . . .
H27A H 0.2118 0.3834 0.3520 0.045 Uiso 1 1 calc R . .
C27C C 0.2120(3) 0.48379(17) 0.35497(14) 0.0542(9) Uani 1 1 d . . .
H27C H 0.2210 0.4908 0.3182 0.065 Uiso 1 1 calc R . .
H27D H 0.2513 0.5229 0.3794 0.065 Uiso 1 1 calc R . .
H27E H 0.1371 0.4765 0.3533 0.065 Uiso 1 1 calc R . .
C27D C 0.3678(3) 0.43250(18) 0.37646(15) 0.0521(8) Uani 1 1 d . . .
H27F H 0.3944 0.3937 0.3905 0.062 Uiso 1 1 calc R . .
H27G H 0.4097 0.4720 0.3998 0.062 Uiso 1 1 calc R . .
H27H H 0.3730 0.4380 0.3389 0.062 Uiso 1 1 calc R . .
C33A C 0.2145(2) 0.15960(13) 0.53278(11) 0.0309(6) Uani 1 1 d . . .
C34A C 0.2187(2) 0.16584(14) 0.58808(12) 0.0363(6) Uani 1 1 d . . .
H34A H 0.2375 0.1358 0.6152 0.044 Uiso 1 1 calc R . .
C35A C 0.1902(2) 0.22439(13) 0.59540(11) 0.0330(6) Uani 1 1 d . . .
C36A C 0.1732(3) 0.25239(15) 0.64646(12) 0.0419(7) Uani 1 1 d . . .
H36A H 0.1919 0.3018 0.6468 0.050 Uiso 1 1 calc R . .
C36C C 0.0577(3) 0.23096(18) 0.64583(16) 0.0574(10) Uani 1 1 d . . .
H36C H 0.0136 0.2450 0.6125 0.069 Uiso 1 1 calc R . .
H36D H 0.0467 0.2514 0.6781 0.069 Uiso 1 1 calc R . .
H36E H 0.0384 0.1827 0.6464 0.069 Uiso 1 1 calc R . .
C36D C 0.2441(4) 0.2308(2) 0.69839(14) 0.0654(11) Uani 1 1 d . . .
H36F H 0.3180 0.2450 0.6982 0.078 Uiso 1 1 calc R . .
H36G H 0.2256 0.1826 0.6992 0.078 Uiso 1 1 calc R . .
H36H H 0.2339 0.2512 0.7309 0.078 Uiso 1 1 calc R . .
C37A C 0.2304(3) 0.10159(14) 0.50269(12) 0.0379(7) Uani 1 1 d . . .
H37A H 0.2312 0.1135 0.4646 0.046 Uiso 1 1 calc R . .
C37C C 0.1377(3) 0.04291(16) 0.49970(15) 0.0540(9) Uani 1 1 d . . .
H37C H 0.0715 0.0554 0.4814 0.065 Uiso 1 1 calc R . .
H37D H 0.1369 0.0305 0.5369 0.065 Uiso 1 1 calc R . .
H37E H 0.1455 0.0053 0.4789 0.065 Uiso 1 1 calc R . .
C37D C 0.3339(3) 0.08252(18) 0.53107(15) 0.0549(9) Uani 1 1 d . . .
H37F H 0.3928 0.1202 0.5329 0.066 Uiso 1 1 calc R . .
H37G H 0.3419 0.0449 0.5103 0.066 Uiso 1 1 calc R . .
H37H H 0.3334 0.0702 0.5683 0.066 Uiso 1 1 calc R . .
C43A C 0.3861(2) 0.26199(15) 0.40552(12) 0.0366(6) Uani 1 1 d . . .
C44A C 0.4470(2) 0.27129(17) 0.36833(13) 0.0440(7) Uani 1 1 d . . .
H44A H 0.5216 0.2787 0.3766 0.053 Uiso 1 1 calc R . .
C45A C 0.3771(2) 0.26753(16) 0.31735(12) 0.0384(7) Uani 1 1 d . . .
C46A C 0.4036(3) 0.2711(2) 0.26319(14) 0.0552(10) Uani 1 1 d . . .
H46A H 0.3397 0.2762 0.2341 0.066 Uiso 1 1 calc R . .
C46C C 0.4330(4) 0.2079(3) 0.24912(17) 0.0861(16) Uani 1 1 d . . .
H46C H 0.3750 0.1701 0.2486 0.103 Uiso 1 1 calc R . .
H46D H 0.4966 0.2026 0.2767 0.103 Uiso 1 1 calc R . .
H46E H 0.4464 0.2101 0.2130 0.103 Uiso 1 1 calc R . .
C46D C 0.4928(4) 0.3314(3) 0.26442(19) 0.0980(19) Uani 1 1 d . . .
H46F H 0.4721 0.3717 0.2736 0.118 Uiso 1 1 calc R . .
H46G H 0.5065 0.3343 0.2284 0.118 Uiso 1 1 calc R . .
H46H H 0.5568 0.3268 0.2921 0.118 Uiso 1 1 calc R . .
C47A C 0.4240(2) 0.26087(19) 0.46675(13) 0.0467(8) Uani 1 1 d . . .
H47A H 0.3644 0.2355 0.4800 0.056 Uiso 1 1 calc R . .
C47C C 0.5150(3) 0.2259(2) 0.48320(15) 0.0598(10) Uani 1 1 d . . .
H47C H 0.4934 0.1814 0.4650 0.072 Uiso 1 1 calc R . .
H47D H 0.5347 0.2228 0.5230 0.072 Uiso 1 1 calc R . .
H47E H 0.5755 0.2511 0.4721 0.072 Uiso 1 1 calc R . .
C47D C 0.4572(4) 0.3293(2) 0.49471(16) 0.0844(16) Uani 1 1 d . . .
H47F H 0.3986 0.3518 0.4841 0.101 Uiso 1 1 calc R . .
H47G H 0.5177 0.3545 0.4836 0.101 Uiso 1 1 calc R . .
H47H H 0.4769 0.3261 0.5345 0.101 Uiso 1 1 calc R . .
C53A C 0.0251(2) 0.08396(14) 0.31384(12) 0.0344(6) Uani 1 1 d . . .
C54A C 0.0307(3) 0.06380(15) 0.26216(13) 0.0422(7) Uani 1 1 d . . .
H54A H 0.0021 0.0212 0.2438 0.051 Uiso 1 1 calc R . .
C55A C 0.0859(2) 0.11806(14) 0.24349(12) 0.0354(6) Uani 1 1 d . . .
C56A C 0.1123(3) 0.12464(16) 0.18915(12) 0.0417(7) Uani 1 1 d . . .
H56A H 0.1780 0.1599 0.1945 0.050 Uiso 1 1 calc R . .
C56C C 0.0257(3) 0.1459(2) 0.14666(15) 0.0621(10) Uani 1 1 d . . .
H56C H 0.0138 0.1873 0.1600 0.075 Uiso 1 1 calc R . .
H56D H -0.0393 0.1115 0.1399 0.075 Uiso 1 1 calc R . .
H56E H 0.0463 0.1528 0.1125 0.075 Uiso 1 1 calc R . .
C56D C 0.1337(4) 0.0604(2) 0.17032(15) 0.0624(10) Uani 1 1 d . . .
H56F H 0.1506 0.0657 0.1351 0.075 Uiso 1 1 calc R . .
H56G H 0.0711 0.0247 0.1661 0.075 Uiso 1 1 calc R . .
H56H H 0.1933 0.0495 0.1976 0.075 Uiso 1 1 calc R . .
C57A C -0.0294(2) 0.04258(15) 0.35032(13) 0.0397(7) Uani 1 1 d . . .
H57A H -0.0163 0.0691 0.3855 0.048 Uiso 1 1 calc R . .
C57C C -0.1482(3) 0.02401(19) 0.32343(16) 0.0586(10) Uani 1 1 d . . .
H57C H -0.1748 0.0643 0.3153 0.070 Uiso 1 1 calc R . .
H57D H -0.1835 -0.0012 0.3484 0.070 Uiso 1 1 calc R . .
H57E H -0.1624 -0.0030 0.2893 0.070 Uiso 1 1 calc R . .
C57D C 0.0132(3) -0.02022(17) 0.36326(16) 0.0575(9) Uani 1 1 d . . .
H57F H 0.0893 -0.0079 0.3805 0.069 Uiso 1 1 calc R . .
H57G H -0.0006 -0.0473 0.3292 0.069 Uiso 1 1 calc R . .
H57H H -0.0218 -0.0456 0.3883 0.069 Uiso 1 1 calc R . .
C63A C -0.0183(2) 0.32997(14) 0.30731(12) 0.0335(6) Uani 1 1 d . . .
C64A C -0.0062(2) 0.35929(14) 0.25919(12) 0.0376(6) Uani 1 1 d . . .
H64A H -0.0418 0.3912 0.2409 0.045 Uiso 1 1 calc R . .
C65A C 0.0679(2) 0.33260(14) 0.24366(11) 0.0342(6) Uani 1 1 d . . .
C66A C 0.1107(3) 0.34716(15) 0.19505(12) 0.0423(7) Uani 1 1 d . . .
H66A H 0.1141 0.3043 0.1782 0.051 Uiso 1 1 calc R . .
C66C C 0.2223(3) 0.39048(18) 0.21284(16) 0.0598(10) Uani 1 1 d . . .
H66C H 0.2674 0.3687 0.2405 0.072 Uiso 1 1 calc R . .
H66D H 0.2204 0.4334 0.2284 0.072 Uiso 1 1 calc R . .
H66E H 0.2507 0.3971 0.1810 0.072 Uiso 1 1 calc R . .
C66D C 0.0388(4) 0.3803(2) 0.15178(15) 0.0634(10) Uani 1 1 d . . .
H66F H -0.0323 0.3520 0.1408 0.076 Uiso 1 1 calc R . .
H66G H 0.0665 0.3869 0.1197 0.076 Uiso 1 1 calc R . .
H66H H 0.0363 0.4232 0.1671 0.076 Uiso 1 1 calc R . .
C67A C -0.0918(2) 0.33954(16) 0.34038(13) 0.0422(7) Uani 1 1 d . . .
H67A H -0.0953 0.3027 0.3656 0.051 Uiso 1 1 calc R . .
C67C C -0.2027(3) 0.3350(3) 0.30338(18) 0.0737(12) Uani 1 1 d . . .
H67C H -0.2262 0.2932 0.2810 0.088 Uiso 1 1 calc R . .
H67D H -0.2023 0.3720 0.2794 0.088 Uiso 1 1 calc R . .
H67E H -0.2508 0.3370 0.3260 0.088 Uiso 1 1 calc R . .
C67D C -0.0547(3) 0.4041(2) 0.37523(18) 0.0690(11) Uani 1 1 d . . .
H67F H 0.0166 0.4067 0.3989 0.083 Uiso 1 1 calc R . .
H67G H -0.1026 0.4062 0.3979 0.083 Uiso 1 1 calc R . .
H67H H -0.0542 0.4412 0.3514 0.083 Uiso 1 1 calc R . .
B1A B 0.1248(2) 0.31399(15) 0.53120(13) 0.0300(6) Uani 1 1 d . . .
H1A H 0.1254 0.3367 0.5662 0.036 Uiso 1 1 calc R . .
B2A B 0.1712(2) 0.23996(15) 0.27965(13) 0.0302(6) Uani 1 1 d . . .
H2A H 0.1867 0.2428 0.2432 0.036 Uiso 1 1 calc R . .
TmB Tm 0.421499(8) 0.735596(5) 0.089348(4) 0.02472(4) Uani 1 1 d . . .
N11B N 0.54203(18) 0.74070(11) -0.01062(9) 0.0309(5) Uani 1 1 d . . .
N12B N 0.55971(18) 0.72063(11) 0.04219(9) 0.0296(5) Uani 1 1 d . . .
N21B N 0.38380(18) 0.79582(11) -0.03535(9) 0.0300(5) Uani 1 1 d . . .
N22B N 0.39494(17) 0.81961(11) 0.01744(9) 0.0293(5) Uani 1 1 d . . .
N31B N 0.35786(18) 0.66873(11) -0.04046(9) 0.0319(5) Uani 1 1 d . . .
N32B N 0.33432(18) 0.65257(11) 0.00801(10) 0.0335(5) Uani 1 1 d . . .
N41B N 0.27132(17) 0.78877(11) 0.15927(9) 0.0288(5) Uani 1 1 d . . .
N42B N 0.25742(17) 0.75568(11) 0.10957(9) 0.0300(5) Uani 1 1 d . . .
N51B N 0.40907(18) 0.73465(11) 0.22090(9) 0.0286(5) Uani 1 1 d . . .
N52B N 0.43388(18) 0.69429(11) 0.18512(9) 0.0298(5) Uani 1 1 d . . .
N61B N 0.46819(17) 0.84995(11) 0.19017(9) 0.0275(5) Uani 1 1 d . . .
N62B N 0.52391(16) 0.83026(10) 0.15703(9) 0.0265(4) Uani 1 1 d . . .
C13B C 0.6593(2) 0.71449(13) 0.05738(12) 0.0312(6) Uani 1 1 d . . .
C14B C 0.7074(2) 0.73153(15) 0.01530(13) 0.0389(7) Uani 1 1 d . . .
H14B H 0.7782 0.7320 0.0159 0.047 Uiso 1 1 calc R . .
C15B C 0.6313(2) 0.74744(15) -0.02688(12) 0.0365(6) Uani 1 1 d . . .
C16B C 0.6388(3) 0.77122(18) -0.08240(13) 0.0473(8) Uani 1 1 d . . .
H16B H 0.5757 0.7459 -0.1108 0.057 Uiso 1 1 calc R . .
C16E C 0.7375(3) 0.7572(2) -0.09478(16) 0.0718(12) Uani 1 1 d . . .
H16I H 0.7360 0.7098 -0.0929 0.086 Uiso 1 1 calc R . .
H16J H 0.8005 0.7822 -0.0678 0.086 Uiso 1 1 calc R . .
H16K H 0.7393 0.7705 -0.1316 0.086 Uiso 1 1 calc R . .
C16F C 0.6370(3) 0.84499(19) -0.08480(15) 0.0604(10) Uani 1 1 d . . .
H16L H 0.5730 0.8521 -0.0767 0.073 Uiso 1 1 calc R . .
H16M H 0.6379 0.8591 -0.1215 0.073 Uiso 1 1 calc R . .
H16N H 0.6990 0.8708 -0.0577 0.073 Uiso 1 1 calc R . .
C17B C 0.7026(2) 0.68597(15) 0.11078(12) 0.0366(6) Uani 1 1 d . . .
H17B H 0.6559 0.6892 0.1349 0.044 Uiso 1 1 calc R . .
C17E C 0.6990(3) 0.61317(17) 0.09995(16) 0.0589(10) Uani 1 1 d . . .
H17I H 0.6269 0.5904 0.0805 0.071 Uiso 1 1 calc R . .
H17J H 0.7214 0.5932 0.1349 0.071 Uiso 1 1 calc R . .
H17K H 0.7464 0.6090 0.0774 0.071 Uiso 1 1 calc R . .
C17F C 0.8139(3) 0.72181(19) 0.14081(16) 0.0553(9) Uani 1 1 d . . .
H17L H 0.8155 0.7686 0.1477 0.066 Uiso 1 1 calc R . .
H17M H 0.8615 0.7179 0.1184 0.066 Uiso 1 1 calc R . .
H17N H 0.8365 0.7021 0.1758 0.066 Uiso 1 1 calc R . .
C23B C 0.3606(2) 0.87561(13) 0.01265(11) 0.0307(6) Uani 1 1 d . . .
C24B C 0.3268(2) 0.88819(14) -0.04271(12) 0.0346(6) Uani 1 1 d . . .
H24B H 0.2988 0.9248 -0.0571 0.042 Uiso 1 1 calc R . .
C25B C 0.3421(2) 0.83719(13) -0.07214(11) 0.0317(6) Uani 1 1 d . . .
C26B C 0.3142(3) 0.82325(15) -0.13358(12) 0.0399(7) Uani 1 1 d . . .
H26B H 0.3742 0.8086 -0.1425 0.048 Uiso 1 1 calc R . .
C26E C 0.2989(3) 0.88562(18) -0.16329(14) 0.0593(10) Uani 1 1 d . . .
H26I H 0.3628 0.9206 -0.1503 0.071 Uiso 1 1 calc R . .
H26J H 0.2391 0.9001 -0.1559 0.071 Uiso 1 1 calc R . .
H26K H 0.2849 0.8762 -0.2028 0.071 Uiso 1 1 calc R . .
C26F C 0.2160(3) 0.76749(17) -0.15279(14) 0.0523(8) Uani 1 1 d . . .
H26L H 0.2278 0.7280 -0.1331 0.063 Uiso 1 1 calc R . .
H26M H 0.2015 0.7574 -0.1923 0.063 Uiso 1 1 calc R . .
H26N H 0.1558 0.7813 -0.1453 0.063 Uiso 1 1 calc R . .
C27B C 0.3617(2) 0.91818(13) 0.06093(12) 0.0344(6) Uani 1 1 d . . .
H27B H 0.3921 0.8973 0.0952 0.041 Uiso 1 1 calc R . .
C27E C 0.4312(3) 0.98733(15) 0.06165(14) 0.0453(7) Uani 1 1 d . . .
H27I H 0.5025 0.9834 0.0621 0.054 Uiso 1 1 calc R . .
H27J H 0.4343 1.0136 0.0945 0.054 Uiso 1 1 calc R . .
H27K H 0.4013 1.0091 0.0289 0.054 Uiso 1 1 calc R . .
C27F C 0.2505(3) 0.92395(17) 0.06028(15) 0.0509(8) Uani 1 1 d . . .
H27L H 0.2064 0.8797 0.0598 0.061 Uiso 1 1 calc R . .
H27M H 0.2204 0.9457 0.0275 0.061 Uiso 1 1 calc R . .
H27N H 0.2534 0.9502 0.0931 0.061 Uiso 1 1 calc R . .
C33B C 0.2842(2) 0.58874(14) 0.00120(13) 0.0390(7) Uani 1 1 d . . .
C34B C 0.2738(3) 0.56415(16) -0.05183(14) 0.0499(8) Uani 1 1 d . . .
H34B H 0.2396 0.5208 -0.0675 0.060 Uiso 1 1 calc R . .
C35B C 0.3227(3) 0.61518(15) -0.07686(12) 0.0425(7) Uani 1 1 d . . .
C36B C 0.3465(4) 0.61262(17) -0.13116(13) 0.0615(11) Uani 1 1 d . . .
H36B H 0.3496 0.6573 -0.1462 0.074 Uiso 1 1 calc R . .
C36E C 0.4537(4) 0.5955(2) -0.12297(18) 0.0794(14) Uani 1 1 d . . .
H36I H 0.5075 0.6284 -0.0968 0.095 Uiso 1 1 calc R . .
H36J H 0.4710 0.5957 -0.1581 0.095 Uiso 1 1 calc R . .
H36K H 0.4515 0.5515 -0.1087 0.095 Uiso 1 1 calc R . .
C36F C 0.2604(5) 0.5624(2) -0.17176(16) 0.096(2) Uani 1 1 d . . .
H36L H 0.1924 0.5744 -0.1763 0.116 Uiso 1 1 calc R . .
H36M H 0.2571 0.5182 -0.1578 0.116 Uiso 1 1 calc R . .
H36N H 0.2766 0.5624 -0.2072 0.116 Uiso 1 1 calc R . .
C37B C 0.2517(3) 0.55064(17) 0.04590(16) 0.0546(9) Uani 1 1 d . . .
H37B H 0.2732 0.5807 0.0799 0.066 Uiso 1 1 calc R . .
C37E C 0.3069(4) 0.4929(2) 0.05755(19) 0.0739(12) Uani 1 1 d . . .
H37I H 0.3834 0.5098 0.0673 0.089 Uiso 1 1 calc R . .
H37J H 0.2851 0.4624 0.0248 0.089 Uiso 1 1 calc R . .
H37K H 0.2875 0.4693 0.0880 0.089 Uiso 1 1 calc R . .
C37F C 0.1326(4) 0.5242(2) 0.0308(2) 0.0886(16) Uani 1 1 d . . .
H37L H 0.0972 0.5612 0.0233 0.106 Uiso 1 1 calc R . .
H37M H 0.1133 0.5006 0.0613 0.106 Uiso 1 1 calc R . .
H37N H 0.1108 0.4938 -0.0020 0.106 Uiso 1 1 calc R . .
C43B C 0.1556(2) 0.74665(14) 0.08293(12) 0.0327(6) Uani 1 1 d . . .
C44B C 0.1031(2) 0.77423(15) 0.11498(13) 0.0380(7) Uani 1 1 d . . .
H44B H 0.0304 0.7747 0.1056 0.046 Uiso 1 1 calc R . .
C45B C 0.1777(2) 0.80035(14) 0.16257(12) 0.0328(6) Uani 1 1 d . . .
C46B C 0.1617(2) 0.83350(16) 0.21178(13) 0.0403(7) Uani 1 1 d . . .
H46B H 0.2315 0.8590 0.2346 0.048 Uiso 1 1 calc R . .
C46E C 0.0893(4) 0.8810(2) 0.1938(2) 0.0850(15) Uani 1 1 d . . .
H46I H 0.1197 0.9141 0.1716 0.102 Uiso 1 1 calc R . .
H46J H 0.0816 0.9032 0.2262 0.102 Uiso 1 1 calc R . .
H46K H 0.0201 0.8564 0.1720 0.102 Uiso 1 1 calc R . .
C46F C 0.1152(4) 0.7824(2) 0.24599(17) 0.0730(12) Uani 1 1 d . . .
H46L H 0.1620 0.7519 0.2576 0.088 Uiso 1 1 calc R . .
H46M H 0.0460 0.7577 0.2242 0.088 Uiso 1 1 calc R . .
H46N H 0.1075 0.8046 0.2784 0.088 Uiso 1 1 calc R . .
C47B C 0.1093(2) 0.71125(16) 0.02703(13) 0.0401(7) Uani 1 1 d . . .
H47B H 0.1547 0.6803 0.0227 0.048 Uiso 1 1 calc R . .
C47E C 0.1062(3) 0.7577(2) -0.01867(15) 0.0687(12) Uani 1 1 d . . .
H47I H 0.1774 0.7840 -0.0153 0.082 Uiso 1 1 calc R . .
H47J H 0.0595 0.7873 -0.0164 0.082 Uiso 1 1 calc R . .
H47K H 0.0798 0.7321 -0.0541 0.082 Uiso 1 1 calc R . .
C47F C -0.0015(3) 0.66990(18) 0.02215(15) 0.0527(9) Uani 1 1 d . . .
H47L H 0.0011 0.6398 0.0520 0.063 Uiso 1 1 calc R . .
H47M H -0.0282 0.6441 -0.0132 0.063 Uiso 1 1 calc R . .
H47N H -0.0484 0.6993 0.0245 0.063 Uiso 1 1 calc R . .
C53B C 0.4591(2) 0.64323(14) 0.21320(12) 0.0345(6) Uani 1 1 d . . .
C54B C 0.4494(2) 0.64954(16) 0.26629(12) 0.0415(7) Uani 1 1 d . . .
H54B H 0.4619 0.6195 0.2943 0.050 Uiso 1 1 calc R . .
C55B C 0.4182(2) 0.70770(15) 0.26996(11) 0.0342(6) Uani 1 1 d . . .
C56B C 0.3990(2) 0.73904(17) 0.31892(12) 0.0421(7) Uani 1 1 d . . .
H56B H 0.3413 0.7632 0.3055 0.050 Uiso 1 1 calc R . .
C56E C 0.4975(3) 0.7887(2) 0.35011(16) 0.0672(11) Uani 1 1 d . . .
H56I H 0.5184 0.8219 0.3255 0.081 Uiso 1 1 calc R . .
H56J H 0.5546 0.7657 0.3642 0.081 Uiso 1 1 calc R . .
H56K H 0.4831 0.8104 0.3808 0.081 Uiso 1 1 calc R . .
C56F C 0.3638(3) 0.6862(2) 0.35596(15) 0.0632(10) Uani 1 1 d . . .
H56L H 0.3002 0.6549 0.3349 0.076 Uiso 1 1 calc R . .
H56M H 0.3485 0.7073 0.3866 0.076 Uiso 1 1 calc R . .
H56N H 0.4200 0.6626 0.3701 0.076 Uiso 1 1 calc R . .
C57B C 0.4930(3) 0.58787(15) 0.18973(14) 0.0423(7) Uani 1 1 d . . .
H57B H 0.4847 0.5934 0.1497 0.051 Uiso 1 1 calc R . .
C57E C 0.6083(3) 0.5893(2) 0.21794(15) 0.0565(9) Uani 1 1 d . . .
H57I H 0.6521 0.6320 0.2132 0.068 Uiso 1 1 calc R . .
H57J H 0.6299 0.5535 0.2016 0.068 Uiso 1 1 calc R . .
H57K H 0.6172 0.5834 0.2571 0.068 Uiso 1 1 calc R . .
C57F C 0.4230(4) 0.52173(17) 0.19658(18) 0.0640(11) Uani 1 1 d . . .
H57L H 0.3492 0.5216 0.1783 0.077 Uiso 1 1 calc R . .
H57M H 0.4311 0.5156 0.2357 0.077 Uiso 1 1 calc R . .
H57N H 0.4438 0.4857 0.1802 0.077 Uiso 1 1 calc R . .
C63B C 0.6071(2) 0.88050(13) 0.16018(11) 0.0288(5) Uani 1 1 d . . .
C64B C 0.6044(2) 0.93255(14) 0.19463(12) 0.0342(6) Uani 1 1 d . . .
H64B H 0.6536 0.9739 0.2036 0.041 Uiso 1 1 calc R . .
C65B C 0.5165(2) 0.91209(14) 0.21291(11) 0.0323(6) Uani 1 1 d . . .
C66B C 0.4746(2) 0.95061(15) 0.24931(13) 0.0395(7) Uani 1 1 d . . .
H66B H 0.4326 0.9180 0.2685 0.047 Uiso 1 1 calc R . .
C66E C 0.4024(5) 0.9891(3) 0.2159(2) 0.121(3) Uani 1 1 d . . .
H66I H 0.3759 1.0139 0.2400 0.145 Uiso 1 1 calc R . .
H66J H 0.3431 0.9588 0.1904 0.145 Uiso 1 1 calc R . .
H66K H 0.4406 1.0201 0.1951 0.145 Uiso 1 1 calc R . .
C66F C 0.5615(4) 0.9936(3) 0.2921(2) 0.112(2) Uani 1 1 d . . .
H66L H 0.5317 1.0179 0.3150 0.134 Uiso 1 1 calc R . .
H66M H 0.6057 1.0251 0.2745 0.134 Uiso 1 1 calc R . .
H66N H 0.6043 0.9662 0.3150 0.134 Uiso 1 1 calc R . .
C67B C 0.6877(2) 0.87608(14) 0.13018(12) 0.0337(6) Uani 1 1 d . . .
H67B H 0.6832 0.8281 0.1220 0.040 Uiso 1 1 calc R . .
C67E C 0.6680(3) 0.9087(2) 0.07606(14) 0.0515(9) Uani 1 1 d . . .
H67I H 0.5966 0.8892 0.0534 0.062 Uiso 1 1 calc R . .
H67J H 0.7194 0.9018 0.0569 0.062 Uiso 1 1 calc R . .
H67K H 0.6752 0.9563 0.0830 0.062 Uiso 1 1 calc R . .
C67F C 0.7986(2) 0.90557(18) 0.16644(14) 0.0479(8) Uani 1 1 d . . .
H67L H 0.8100 0.8839 0.2012 0.058 Uiso 1 1 calc R . .
H67M H 0.8064 0.9531 0.1738 0.058 Uiso 1 1 calc R . .
H67N H 0.8506 0.8986 0.1477 0.058 Uiso 1 1 calc R . .
B1B B 0.4282(3) 0.73603(15) -0.04705(13) 0.0311(6) Uani 1 1 d . . .
H1B H 0.4310 0.7367 -0.0861 0.037 Uiso 1 1 calc R . .
B2B B 0.3769(2) 0.80091(15) 0.20485(12) 0.0287(6) Uani 1 1 d . . .
H2B H 0.3650 0.8209 0.2380 0.034 Uiso 1 1 calc R . .
C10S C -0.0510(10) -0.0911(7) 0.0446(5) 0.081(4) Uani 0.50 1 d P A -1
H10X H -0.0872 -0.1373 0.0337 0.097 Uiso 0.50 1 calc PR A -1
H10Y H -0.0922 -0.0701 0.0631 0.097 Uiso 0.50 1 calc PR A -1
H10Z H 0.0189 -0.0894 0.0696 0.097 Uiso 0.50 1 calc PR A -1
C11S C -0.0395(11) -0.0555(6) -0.0048(6) 0.078(4) Uani 0.50 1 d P A -1
H11X H -0.1105 -0.0588 -0.0302 0.093 Uiso 0.50 1 calc PR A -1
H11Y H 0.0005 -0.0780 -0.0237 0.093 Uiso 0.50 1 calc PR A -1
C12S C 0.0155(8) 0.0170(5) 0.0063(5) 0.057(3) Uani 0.50 1 d P A -1
H12X H -0.0257 0.0400 0.0239 0.068 Uiso 0.50 1 calc PR A -1
H12Y H 0.0857 0.0206 0.0326 0.068 Uiso 0.50 1 calc PR A -1
C13S C 0.0296(9) 0.0518(5) -0.0444(5) 0.064(3) Uani 0.50 1 d P A -1
H13X H 0.0731 0.0298 -0.0612 0.077 Uiso 0.50 1 calc PR A -1
H13Y H -0.0403 0.0466 -0.0712 0.077 Uiso 0.50 1 calc PR A -1
C14S C 0.0807(8) 0.1245(4) -0.0337(4) 0.072(3) Uani 0.50 1 d P A -1
H14X H 0.0871 0.1435 -0.0683 0.086 Uiso 0.50 1 calc PR A -1
H14Y H 0.1508 0.1301 -0.0080 0.086 Uiso 0.50 1 calc PR A -1
H14Z H 0.0373 0.1470 -0.0180 0.086 Uiso 0.50 1 calc PR A -1
C20S C 0.1347(8) 0.5941(4) 0.1652(4) 0.0889(10) Uiso 0.50 1 d PR A 1
H20X H 0.2091 0.5985 0.1668 0.107 Uiso 0.50 1 calc PR A 1
H20Y H 0.1100 0.6319 0.1475 0.107 Uiso 0.50 1 calc PR A 1
H20Z H 0.0931 0.5530 0.1441 0.107 Uiso 0.50 1 calc PR A 1
C21S C 0.1214(9) 0.5924(6) 0.2254(5) 0.0889(10) Uiso 0.50 1 d P A 1
H21X H 0.1485 0.5548 0.2432 0.107 Uiso 0.50 1 calc PR A 1
H21Y H 0.1653 0.6336 0.2466 0.107 Uiso 0.50 1 calc PR A 1
C22S C 0.0095(15) 0.5857(13) 0.2282(7) 0.0889(10) Uiso 0.50 1 d P A 1
H22X H -0.0200 0.6211 0.2078 0.107 Uiso 0.50 1 calc PR A 1
H22Y H -0.0334 0.5427 0.2100 0.107 Uiso 0.50 1 calc PR A 1
C23S C 0.0007(9) 0.5901(6) 0.2860(5) 0.0889(10) Uiso 0.50 1 d P A 1
H23X H 0.0452 0.6326 0.3046 0.107 Uiso 0.50 1 calc PR A 1
H23Y H 0.0280 0.5539 0.3061 0.107 Uiso 0.50 1 calc PR A 1
C24S C -0.1134(11) 0.5853(7) 0.2881(6) 0.0889(10) Uiso 0.50 1 d P A 1
H24X H -0.1151 0.5883 0.3264 0.107 Uiso 0.50 1 calc PR A 1
H24Y H -0.1575 0.5430 0.2704 0.107 Uiso 0.50 1 calc PR A 1
H24Z H -0.1402 0.6217 0.2690 0.107 Uiso 0.50 1 calc PR A 1
C25S C 0.1557(9) 0.6013(6) 0.1837(5) 0.0889(10) Uiso 0.50 1 d P B 2
H25X H 0.1571 0.6099 0.1460 0.107 Uiso 0.50 1 calc PR B 2
H25Y H 0.1778 0.5598 0.1935 0.107 Uiso 0.50 1 calc PR B 2
H25Z H 0.2038 0.6377 0.2086 0.107 Uiso 0.50 1 calc PR B 2
C26S C 0.0534(9) 0.5962(6) 0.1883(5) 0.0889(10) Uiso 0.50 1 d P B 2
H26X H 0.0335 0.6379 0.1756 0.107 Uiso 0.50 1 calc PR B 2
H26Y H 0.0078 0.5608 0.1607 0.107 Uiso 0.50 1 calc PR B 2
C27S C 0.0222(15) 0.5842(13) 0.2361(7) 0.0889(10) Uiso 0.50 1 d P B 2
H27X H 0.0838 0.6081 0.2653 0.107 Uiso 0.50 1 calc PR B 2
H27Y H 0.0211 0.5366 0.2407 0.107 Uiso 0.50 1 calc PR B 2
C28S C -0.0657(9) 0.5938(6) 0.2536(5) 0.0889(10) Uiso 0.50 1 d P B 2
H28X H -0.0565 0.6424 0.2570 0.107 Uiso 0.50 1 calc PR B 2
H28Y H -0.1270 0.5782 0.2215 0.107 Uiso 0.50 1 calc PR B 2
C29S C -0.1020(11) 0.5712(7) 0.2988(5) 0.0889(10) Uiso 0.50 1 d P B 2
H29X H -0.1655 0.5872 0.2984 0.107 Uiso 0.50 1 calc PR B 2
H29Y H -0.0472 0.5879 0.3328 0.107 Uiso 0.50 1 calc PR B 2
H29Z H -0.1188 0.5227 0.2967 0.107 Uiso 0.50 1 calc PR B 2
C30S C 0.7112(13) 0.1423(10) 0.5854(7) 0.1280(16) Uiso 0.50 1 d P C 1
H30X H 0.7423 0.1875 0.6016 0.154 Uiso 0.50 1 calc PR C 1
H30Y H 0.6374 0.1391 0.5651 0.154 Uiso 0.50 1 calc PR C 1
H30Z H 0.7503 0.1315 0.5604 0.154 Uiso 0.50 1 calc PR C 1
C31S C 0.7159(13) 0.1021(8) 0.6233(6) 0.1280(16) Uiso 0.50 1 d P C 1
H31X H 0.6787 0.1158 0.6487 0.154 Uiso 0.50 1 calc PR C 1
H31Y H 0.7910 0.1082 0.6441 0.154 Uiso 0.50 1 calc PR C 1
C32S C 0.6729(17) 0.0285(10) 0.6091(7) 0.1280(16) Uiso 0.50 1 d P C 1
H32X H 0.5952 0.0206 0.5953 0.154 Uiso 0.50 1 calc PR C 1
H32Y H 0.6994 0.0158 0.5786 0.154 Uiso 0.50 1 calc PR C 1
C33S C 0.6973(12) -0.0132(8) 0.6512(6) 0.1280(16) Uiso 0.50 1 d P C 1
H33X H 0.7747 -0.0080 0.6630 0.154 Uiso 0.50 1 calc PR C 1
H33Y H 0.6758 0.0016 0.6828 0.154 Uiso 0.50 1 calc PR C 1
C34S C 0.6513(18) -0.0800(11) 0.6387(7) 0.1280(16) Uiso 0.50 1 d P C 1
H34X H 0.6735 -0.1049 0.6709 0.154 Uiso 0.50 1 calc PR C 1
H34Y H 0.6736 -0.0960 0.6083 0.154 Uiso 0.50 1 calc PR C 1
H34Z H 0.5744 -0.0864 0.6282 0.154 Uiso 0.50 1 calc PR C 1
C35S C 0.7525(12) 0.1500(9) 0.5938(8) 0.1280(16) Uiso 0.50 1 d P D 2
H35X H 0.7410 0.1807 0.5647 0.154 Uiso 0.50 1 calc PR D 2
H35Y H 0.8216 0.1394 0.5985 0.154 Uiso 0.50 1 calc PR D 2
H35Z H 0.7501 0.1704 0.6282 0.154 Uiso 0.50 1 calc PR D 2
C36S C 0.6570(12) 0.0794(8) 0.5764(6) 0.1280(16) Uiso 0.50 1 d P D 2
H36X H 0.5862 0.0884 0.5721 0.154 Uiso 0.50 1 calc PR D 2
H36Y H 0.6584 0.0571 0.5421 0.154 Uiso 0.50 1 calc PR D 2
C37S C 0.6883(16) 0.0370(11) 0.6272(7) 0.1280(16) Uiso 0.50 1 d P D 2
H37X H 0.6705 0.0540 0.6592 0.154 Uiso 0.50 1 calc PR D 2
H37Y H 0.7648 0.0384 0.6373 0.154 Uiso 0.50 1 calc PR D 2
C38S C 0.6225(12) -0.0360(8) 0.6084(6) 0.1280(16) Uiso 0.50 1 d P D 2
H38X H 0.6297 -0.0496 0.5723 0.154 Uiso 0.50 1 calc PR D 2
H38Y H 0.5470 -0.0389 0.6051 0.154 Uiso 0.50 1 calc PR D 2
C39S C 0.6695(18) -0.0825(11) 0.6545(7) 0.1280(16) Uiso 0.50 1 d P D 2
H39X H 0.6308 -0.1285 0.6446 0.154 Uiso 0.50 1 calc PR D 2
H39Y H 0.6620 -0.0683 0.6899 0.154 Uiso 0.50 1 calc PR D 2
H39Z H 0.7442 -0.0791 0.6572 0.154 Uiso 0.50 1 calc PR D 2

loop_
_atom_site_aniso_label
_atom_site_aniso_U_11
_atom_site_aniso_U_22
_atom_site_aniso_U_33
_atom_site_aniso_U_23
_atom_site_aniso_U_13
_atom_site_aniso_U_12
TmA 0.02615(6) 0.02326(6) 0.02501(6) 0.00127(4) 0.01072(4) 0.00437(4)
N11A 0.0326(12) 0.0240(11) 0.0353(12) 0.0004(9) 0.0169(10) 0.0050(9)
N12A 0.0341(12) 0.0248(11) 0.0332(12) 0.0004(9) 0.0142(10) 0.0045(9)
N21A 0.0310(11) 0.0243(11) 0.0278(11) -0.0014(9) 0.0094(9) 0.0026(9)
N22A 0.0347(12) 0.0263(11) 0.0257(11) 0.0004(9) 0.0124(9) 0.0034(9)
N31A 0.0336(12) 0.0274(11) 0.0295(11) 0.0025(9) 0.0147(9) 0.0077(9)
N32A 0.0326(12) 0.0283(11) 0.0268(11) 0.0024(9) 0.0120(9) 0.0065(9)
N41A 0.0289(11) 0.0360(12) 0.0289(12) 0.0023(9) 0.0145(9) 0.0037(9)
N42A 0.0291(11) 0.0344(12) 0.0279(11) 0.0006(9) 0.0122(9) 0.0047(9)
N51A 0.0348(12) 0.0283(11) 0.0295(12) 0.0000(9) 0.0146(9) 0.0049(9)
N52A 0.0400(13) 0.0283(11) 0.0268(11) 0.0011(9) 0.0178(10) 0.0011(10)
N61A 0.0303(11) 0.0260(11) 0.0279(11) 0.0033(9) 0.0100(9) 0.0027(9)
N62A 0.0281(11) 0.0287(11) 0.0285(11) 0.0039(9) 0.0085(9) 0.0058(9)
C13A 0.0297(14) 0.0279(14) 0.0451(16) 0.0046(12) 0.0162(12) 0.0050(11)
C14A 0.0314(14) 0.0325(15) 0.0557(19) -0.0006(13) 0.0216(13) 0.0059(12)
C15A 0.0365(15) 0.0263(13) 0.0490(17) 0.0029(12) 0.0247(13) 0.0069(11)
C16A 0.0454(17) 0.0318(15) 0.058(2) -0.0056(14) 0.0280(15) 0.0087(13)
C16C 0.066(2) 0.060(2) 0.111(4) -0.027(2) 0.060(3) 0.006(2)
C16D 0.055(2) 0.0304(16) 0.071(2) -0.0098(15) 0.0196(17) 0.0092(14)
C17A 0.0360(15) 0.0356(16) 0.0493(18) -0.0038(13) 0.0160(13) 0.0024(12)
C17C 0.095(3) 0.0353(19) 0.075(3) -0.0019(18) 0.027(2) -0.0079(19)
C17D 0.056(2) 0.063(3) 0.100(4) -0.021(2) -0.012(2) 0.010(2)
C23A 0.0297(13) 0.0240(13) 0.0355(14) 0.0024(11) 0.0121(11) 0.0028(10)
C24A 0.0334(14) 0.0249(13) 0.0410(16) -0.0009(11) 0.0109(12) -0.0015(11)
C25A 0.0279(13) 0.0271(13) 0.0352(15) -0.0015(11) 0.0089(11) 0.0039(10)
C26A 0.0358(15) 0.0379(16) 0.0365(16) -0.0067(12) 0.0101(12) -0.0009(12)
C26C 0.056(2) 0.0413(18) 0.052(2) -0.0157(15) 0.0093(16) 0.0021(15)
C26D 0.061(2) 0.055(2) 0.0359(17) 0.0012(15) 0.0034(15) 0.0051(17)
C27A 0.0454(17) 0.0295(14) 0.0353(15) 0.0004(12) 0.0177(13) -0.0030(12)
C27C 0.077(2) 0.0433(19) 0.048(2) 0.0155(15) 0.0218(18) 0.0177(17)
C27D 0.053(2) 0.057(2) 0.051(2) 0.0088(16) 0.0272(16) 0.0050(16)
C33A 0.0339(14) 0.0288(14) 0.0327(14) 0.0044(11) 0.0129(11) 0.0078(11)
C34A 0.0487(17) 0.0303(14) 0.0318(15) 0.0069(11) 0.0150(13) 0.0076(12)
C35A 0.0401(15) 0.0308(14) 0.0306(14) 0.0043(11) 0.0172(12) 0.0036(12)
C36A 0.063(2) 0.0361(16) 0.0342(16) 0.0042(12) 0.0273(15) 0.0099(14)
C36C 0.077(3) 0.048(2) 0.067(2) 0.0080(17) 0.052(2) 0.0137(18)
C36D 0.102(3) 0.071(3) 0.0313(17) 0.0034(17) 0.0261(19) 0.026(2)
C37A 0.0533(18) 0.0331(15) 0.0314(15) 0.0032(12) 0.0149(13) 0.0142(13)
C37C 0.067(2) 0.0345(17) 0.053(2) -0.0012(15) 0.0087(17) 0.0065(16)
C37D 0.060(2) 0.055(2) 0.058(2) -0.0015(17) 0.0163(17) 0.0295(18)
C43A 0.0288(14) 0.0491(17) 0.0340(15) 0.0033(13) 0.0126(12) 0.0079(12)
C44A 0.0266(14) 0.069(2) 0.0380(16) 0.0070(15) 0.0131(12) 0.0093(14)
C45A 0.0337(15) 0.0509(18) 0.0343(15) 0.0061(13) 0.0169(12) 0.0074(13)
C46A 0.0396(17) 0.099(3) 0.0341(17) 0.0140(18) 0.0225(14) 0.0152(18)
C46C 0.087(3) 0.152(5) 0.043(2) 0.003(3) 0.028(2) 0.064(3)
C46D 0.058(3) 0.164(5) 0.066(3) 0.033(3) 0.035(2) -0.014(3)
C47A 0.0325(15) 0.077(2) 0.0329(16) 0.0047(15) 0.0115(12) 0.0130(15)
C47C 0.065(2) 0.076(3) 0.0413(19) 0.0098(18) 0.0078(17) 0.031(2)
C47D 0.103(4) 0.106(4) 0.043(2) -0.017(2) -0.013(2) 0.064(3)
C53A 0.0375(15) 0.0275(14) 0.0361(15) -0.0053(11) 0.0119(12) 0.0003(11)
C54A 0.0552(19) 0.0306(15) 0.0395(17) -0.0075(13) 0.0184(14) -0.0001(13)
C55A 0.0427(16) 0.0318(14) 0.0321(15) -0.0026(11) 0.0117(12) 0.0075(12)
C56A 0.0534(19) 0.0421(17) 0.0329(15) -0.0035(13) 0.0180(14) 0.0100(14)
C56C 0.074(3) 0.075(3) 0.043(2) 0.0077(18) 0.0169(18) 0.027(2)
C56D 0.090(3) 0.064(2) 0.048(2) -0.0005(18) 0.032(2) 0.031(2)
C57A 0.0446(17) 0.0322(15) 0.0412(17) -0.0006(12) 0.0170(13) -0.0004(13)
C57C 0.050(2) 0.057(2) 0.064(2) -0.0098(18) 0.0240(18) -0.0097(17)
C57D 0.086(3) 0.0391(18) 0.058(2) 0.0125(16) 0.037(2) 0.0142(18)
C63A 0.0329(14) 0.0301(14) 0.0365(15) 0.0029(11) 0.0074(12) 0.0073(11)
C64A 0.0463(17) 0.0334(15) 0.0333(15) 0.0099(12) 0.0086(13) 0.0117(13)
C65A 0.0390(15) 0.0300(14) 0.0285(14) 0.0038(11) 0.0064(12) 0.0007(12)
C66A 0.060(2) 0.0339(15) 0.0331(15) 0.0059(12) 0.0194(14) 0.0029(14)
C66C 0.072(2) 0.051(2) 0.058(2) 0.0055(17) 0.0353(19) -0.0054(18)
C66D 0.091(3) 0.058(2) 0.0390(19) 0.0162(17) 0.0175(19) 0.013(2)
C67A 0.0444(17) 0.0460(18) 0.0460(18) 0.0155(14) 0.0197(14) 0.0213(14)
C67C 0.043(2) 0.110(4) 0.072(3) 0.010(3) 0.0159(19) 0.025(2)
C67D 0.065(2) 0.083(3) 0.071(3) -0.012(2) 0.030(2) 0.029(2)
B1A 0.0356(16) 0.0269(15) 0.0328(16) 0.0020(12) 0.0187(13) 0.0062(12)
B2A 0.0302(15) 0.0323(16) 0.0277(15) 0.0002(12) 0.0104(12) 0.0032(12)
TmB 0.02562(6) 0.02309(6) 0.02705(6) -0.00073(4) 0.01114(5) 0.00389(4)
N11B 0.0358(12) 0.0327(12) 0.0295(12) 0.0024(9) 0.0157(10) 0.0103(10)
N12B 0.0320(12) 0.0299(12) 0.0293(12) 0.0014(9) 0.0125(9) 0.0065(9)
N21B 0.0337(12) 0.0284(11) 0.0286(11) 0.0009(9) 0.0095(9) 0.0077(9)
N22B 0.0337(12) 0.0248(11) 0.0309(12) -0.0003(9) 0.0132(9) 0.0043(9)
N31B 0.0352(12) 0.0308(12) 0.0281(11) -0.0036(9) 0.0037(9) 0.0106(10)
N32B 0.0295(12) 0.0301(12) 0.0386(13) -0.0054(10) 0.0076(10) 0.0041(9)
N41B 0.0294(11) 0.0276(11) 0.0322(12) -0.0009(9) 0.0148(9) 0.0042(9)
N42B 0.0301(11) 0.0299(12) 0.0322(12) 0.0002(9) 0.0130(9) 0.0058(9)
N51B 0.0329(12) 0.0302(12) 0.0259(11) 0.0036(9) 0.0144(9) 0.0056(9)
N52B 0.0322(12) 0.0291(12) 0.0304(12) 0.0027(9) 0.0116(9) 0.0078(9)
N61B 0.0292(11) 0.0278(11) 0.0260(11) -0.0021(9) 0.0112(9) 0.0031(9)
N62B 0.0228(10) 0.0276(11) 0.0319(11) -0.0011(9) 0.0120(9) 0.0057(8)
C13B 0.0284(13) 0.0298(14) 0.0388(15) 0.0030(11) 0.0140(11) 0.0078(11)
C14B 0.0352(15) 0.0446(17) 0.0457(17) 0.0090(14) 0.0218(13) 0.0140(13)
C15B 0.0388(15) 0.0398(16) 0.0376(16) 0.0032(12) 0.0207(13) 0.0100(12)
C16B 0.0517(19) 0.062(2) 0.0384(17) 0.0123(15) 0.0262(15) 0.0164(16)
C16E 0.072(3) 0.111(4) 0.054(2) 0.023(2) 0.042(2) 0.034(3)
C16F 0.071(2) 0.067(2) 0.047(2) 0.0231(18) 0.0243(18) 0.014(2)
C17B 0.0360(15) 0.0408(16) 0.0395(16) 0.0080(13) 0.0161(12) 0.0147(12)
C17E 0.082(3) 0.0407(19) 0.062(2) 0.0166(17) 0.025(2) 0.0257(18)
C17F 0.0415(18) 0.060(2) 0.062(2) 0.0121(18) 0.0059(16) 0.0158(16)
C23B 0.0322(14) 0.0261(13) 0.0342(14) 0.0019(11) 0.0118(11) 0.0041(11)
C24B 0.0386(15) 0.0276(14) 0.0381(15) 0.0064(12) 0.0092(12) 0.0099(12)
C25B 0.0321(14) 0.0282(14) 0.0330(14) 0.0038(11) 0.0076(11) 0.0042(11)
C26B 0.0472(17) 0.0398(16) 0.0317(15) 0.0026(12) 0.0064(13) 0.0132(13)
C26E 0.083(3) 0.053(2) 0.0363(18) 0.0106(15) 0.0075(17) 0.0127(19)
C26F 0.057(2) 0.0471(19) 0.0424(18) -0.0061(15) -0.0022(15) 0.0097(16)
C27B 0.0426(16) 0.0276(14) 0.0368(15) 0.0022(11) 0.0141(12) 0.0116(12)
C27E 0.0499(18) 0.0340(16) 0.0503(19) -0.0100(14) 0.0157(15) 0.0032(14)
C27F 0.0469(19) 0.0491(19) 0.063(2) -0.0093(16) 0.0261(16) 0.0103(15)
C33B 0.0372(15) 0.0311(15) 0.0445(17) -0.0050(13) 0.0080(13) 0.0026(12)
C34B 0.064(2) 0.0299(16) 0.0444(18) -0.0078(14) -0.0028(16) 0.0079(15)
C35B 0.059(2) 0.0309(15) 0.0351(16) -0.0062(12) 0.0016(14) 0.0191(14)
C36B 0.122(4) 0.0341(17) 0.0309(17) -0.0006(13) 0.0143(19) 0.031(2)
C36E 0.145(5) 0.062(3) 0.062(3) 0.014(2) 0.061(3) 0.050(3)
C36F 0.182(6) 0.053(2) 0.037(2) -0.0131(18) -0.015(3) 0.049(3)
C37B 0.058(2) 0.0372(18) 0.064(2) -0.0081(16) 0.0245(18) -0.0088(15)
C37E 0.100(3) 0.054(2) 0.067(3) 0.017(2) 0.027(2) 0.013(2)
C37F 0.074(3) 0.053(2) 0.140(5) -0.006(3) 0.054(3) -0.014(2)
C43B 0.0260(13) 0.0328(14) 0.0390(15) -0.0014(12) 0.0117(11) 0.0027(11)
C44B 0.0240(13) 0.0410(16) 0.0496(18) -0.0043(13) 0.0127(12) 0.0052(12)
C45B 0.0280(13) 0.0322(14) 0.0415(16) 0.0006(12) 0.0156(12) 0.0062(11)
C46B 0.0318(15) 0.0485(18) 0.0458(17) -0.0085(14) 0.0175(13) 0.0114(13)
C46E 0.105(4) 0.090(3) 0.079(3) -0.014(3) 0.028(3) 0.059(3)
C46F 0.073(3) 0.092(3) 0.057(2) -0.008(2) 0.037(2) 0.001(2)
C47B 0.0271(14) 0.0454(17) 0.0452(17) -0.0093(14) 0.0080(12) 0.0048(12)
C47E 0.072(3) 0.076(3) 0.041(2) -0.0027(18) 0.0120(18) -0.017(2)
C47F 0.0395(18) 0.053(2) 0.056(2) -0.0092(16) 0.0094(15) -0.0043(15)
C53B 0.0356(15) 0.0350(15) 0.0351(15) 0.0063(12) 0.0125(12) 0.0085(12)
C54B 0.0472(17) 0.0482(18) 0.0342(16) 0.0138(13) 0.0143(13) 0.0174(14)
C55B 0.0293(14) 0.0461(17) 0.0284(14) 0.0057(12) 0.0108(11) 0.0071(12)
C56B 0.0422(17) 0.059(2) 0.0295(15) 0.0034(14) 0.0166(13) 0.0128(15)
C56E 0.064(2) 0.085(3) 0.047(2) -0.019(2) 0.0176(18) 0.002(2)
C56F 0.071(3) 0.087(3) 0.0396(19) 0.0134(19) 0.0285(18) 0.018(2)
C57B 0.0532(19) 0.0346(16) 0.0456(18) 0.0087(13) 0.0210(15) 0.0138(14)
C57E 0.068(2) 0.070(2) 0.049(2) 0.0202(18) 0.0260(18) 0.040(2)
C57F 0.093(3) 0.0352(18) 0.077(3) 0.0125(18) 0.045(2) 0.0164(19)
C63B 0.0260(13) 0.0270(13) 0.0331(14) -0.0018(11) 0.0095(10) 0.0035(10)
C64B 0.0311(14) 0.0284(14) 0.0413(16) -0.0079(12) 0.0126(12) -0.0009(11)
C65B 0.0318(14) 0.0316(14) 0.0317(14) -0.0073(11) 0.0087(11) 0.0033(11)
C66B 0.0393(16) 0.0367(16) 0.0444(17) -0.0129(13) 0.0189(13) 0.0034(12)
C66E 0.186(6) 0.152(5) 0.079(3) 0.009(3) 0.053(4) 0.134(5)
C66F 0.060(3) 0.147(5) 0.116(4) -0.101(4) 0.024(3) -0.002(3)
C67B 0.0302(14) 0.0305(14) 0.0425(16) -0.0033(12) 0.0162(12) 0.0033(11)
C67E 0.0435(18) 0.071(2) 0.0449(19) 0.0056(17) 0.0221(15) 0.0097(17)
C67F 0.0293(15) 0.062(2) 0.054(2) -0.0042(16) 0.0155(14) 0.0063(14)
B1B 0.0382(17) 0.0329(16) 0.0246(15) 0.0017(12) 0.0107(12) 0.0106(13)
B2B 0.0299(15) 0.0305(15) 0.0278(15) -0.0016(12) 0.0127(12) 0.0053(12)
C10S 0.072(9) 0.099(12) 0.073(8) 0.011(10) 0.028(7) 0.012(10)
C11S 0.071(7) 0.091(9) 0.064(6) 0.007(8) 0.016(5) 0.005(7)
C12S 0.050(9) 0.080(12) 0.040(6) -0.010(7) 0.005(5) 0.024(9)
C13S 0.060(6) 0.078(7) 0.050(5) -0.017(6) 0.011(4) 0.011(6)
C14S 0.074(8) 0.060(7) 0.076(7) -0.007(5) 0.013(5) 0.015(5)

loop_
_atom_type_symbol
_atom_type_description
_atom_type_scat_dispersion_real
_atom_type_scat_dispersion_imag
_atom_type_scat_source
C C 0.0033 0.0016 'International Tables Vol C Tables 4.2.6.8 and 6.1.1.4'
H H 0.0000 0.0000 'International Tables Vol C Tables 4.2.6.8 and 6.1.1.4'
B B 0.0013 0.0007 'International Tables Vol C Tables 4.2.6.8 and 6.1.1.4'
N N 0.0061 0.0033 'International Tables Vol C Tables 4.2.6.8 and 6.1.1.4'
Tm Tm -0.3139 5.2483 'International Tables Vol C Tables 4.2.6.8 and 6.1.1.4'

loop_
_geom_angle_atom_site_label_1
_geom_angle_atom_site_label_2
_geom_angle_atom_site_label_3
_geom_angle
N62A TmA N42A 86.03(7)
N62A TmA N12A 99.84(7)
N42A TmA N12A 164.40(7)
N62A TmA N22A 84.33(7)
N42A TmA N22A 84.94(7)
N12A TmA N22A 81.30(7)
N62A TmA N32A 164.60(7)
N42A TmA N32A 99.42(7)
N12A TmA N32A 71.42(7)
N22A TmA N32A 81.85(7)
N62A TmA N52A 72.61(7)
N42A TmA N52A 76.12(7)
N12A TmA N52A 119.39(7)
N22A TmA N52A 150.88(7)
N32A TmA N52A 122.61(7)
C15A N11A N12A 109.8(2)
C15A N11A B1A 127.6(2)
N12A N11A B1A 121.4(2)
C13A N12A N11A 106.0(2)
C13A N12A TmA 135.87(19)
N11A N12A TmA 113.71(15)
C25A N21A N22A 109.9(2)
C25A N21A B1A 127.6(2)
N22A N21A B1A 121.8(2)
C23A N22A N21A 105.9(2)
C23A N22A TmA 136.48(18)
N21A N22A TmA 115.50(15)
C35A N31A N32A 109.8(2)
C35A N31A B1A 127.8(2)
N32A N31A B1A 121.9(2)
C33A N32A N31A 106.1(2)
C33A N32A TmA 134.70(17)
N31A N32A TmA 117.11(15)
C45A N41A N42A 109.5(2)
C45A N41A B2A 128.7(2)
N42A N41A B2A 121.2(2)
C43A N42A N41A 106.5(2)
C43A N42A TmA 135.06(18)
N41A N42A TmA 118.43(15)
C55A N51A N52A 110.1(2)
C55A N51A B2A 127.1(2)
N52A N51A B2A 122.8(2)
C53A N52A N51A 106.1(2)
C53A N52A TmA 138.29(18)
N51A N52A TmA 115.63(15)
C65A N61A N62A 109.3(2)
C65A N61A B2A 128.5(2)
N62A N61A B2A 121.8(2)
C63A N62A N61A 106.8(2)
C63A N62A TmA 134.24(19)
N61A N62A TmA 116.24(15)
N12A C13A C14A 110.6(3)
N12A C13A C17A 120.8(2)
C14A C13A C17A 128.4(3)
C15A C14A C13A 105.6(2)
N11A C15A C14A 108.0(2)
N11A C15A C16A 123.3(3)
C14A C15A C16A 128.7(3)
C15A C16A C16C 110.7(3)
C15A C16A C16D 111.3(3)
C16C C16A C16D 110.5(3)
C13A C17A C17D 112.6(3)
C13A C17A C17C 108.8(3)
C17D C17A C17C 110.0(3)
N22A C23A C24A 110.3(2)
N22A C23A C27A 123.9(2)
C24A C23A C27A 125.8(2)
C25A C24A C23A 106.3(2)
N21A C25A C24A 107.7(2)
N21A C25A C26A 123.4(2)
C24A C25A C26A 128.8(3)
C25A C26A C26D 109.9(2)
C25A C26A C26C 111.3(3)
C26D C26A C26C 110.6(3)
C27D C27A C23A 111.6(3)
C27D C27A C27C 109.5(3)
C23A C27A C27C 110.4(2)
N32A C33A C34A 110.5(2)
N32A C33A C37A 122.2(2)
C34A C33A C37A 127.2(3)
C35A C34A C33A 105.9(2)
N31A C35A C34A 107.7(2)
N31A C35A C36A 124.1(2)
C34A C35A C36A 128.0(3)
C35A C36A C36C 110.1(3)
C35A C36A C36D 111.1(3)
C36C C36A C36D 110.5(3)
C33A C37A C37D 111.7(3)
C33A C37A C37C 108.5(3)
C37D C37A C37C 109.8(3)
N42A C43A C44A 110.2(3)
N42A C43A C47A 122.3(3)
C44A C43A C47A 127.6(3)
C45A C44A C43A 106.0(3)
N41A C45A C44A 107.8(2)
N41A C45A C46A 125.6(3)
C44A C45A C46A 126.5(3)
C45A C46A C46C 110.5(3)
C45A C46A C46D 110.5(3)
C46C C46A C46D 110.9(4)
C43A C47A C47D 112.2(3)
C43A C47A C47C 110.9(3)
C47D C47A C47C 109.5(3)
N52A C53A C54A 110.1(3)
N52A C53A C57A 123.5(2)
C54A C53A C57A 126.3(3)
C55A C54A C53A 106.0(3)
N51A C55A C54A 107.7(3)
N51A C55A C56A 123.9(3)
C54A C55A C56A 128.4(3)
C56C C56A C55A 110.7(3)
C56C C56A C56D 111.5(3)
C55A C56A C56D 110.8(3)
C53A C57A C57C 110.1(3)
C53A C57A C57D 111.1(3)
C57C C57A C57D 110.0(3)
N62A C63A C64A 110.0(3)
N62A C63A C67A 121.6(3)
C64A C63A C67A 128.4(3)
C65A C64A C63A 106.2(3)
N61A C65A C64A 107.8(3)
N61A C65A C66A 123.9(3)
C64A C65A C66A 128.4(3)
C65A C66A C66D 111.3(3)
C65A C66A C66C 110.6(3)
C66D C66A C66C 110.4(3)
C63A C67A C67D 113.0(3)
C63A C67A C67C 110.8(3)
C67D C67A C67C 109.9(3)
N21A B1A N11A 112.4(2)
N21A B1A N31A 112.6(2)
N11A B1A N31A 109.1(2)
N51A B2A N41A 110.9(2)
N51A B2A N61A 110.5(2)
N41A B2A N61A 114.0(2)
N62B TmB N42B 87.69(7)
N62B TmB N32B 168.91(8)
N42B TmB N32B 98.32(7)
N62B TmB N22B 87.59(7)
N42B TmB N22B 86.31(7)
N32B TmB N22B 83.53(7)
N62B TmB N12B 100.62(7)
N42B TmB N12B 164.10(7)
N32B TmB N12B 71.41(7)
N22B TmB N12B 80.59(7)
N62B TmB N52B 72.54(7)
N42B TmB N52B 76.45(7)
N32B TmB N52B 117.86(8)
N22B TmB N52B 153.94(7)
N12B TmB N52B 118.87(7)
C15B N11B N12B 109.6(2)
C15B N11B B1B 127.7(2)
N12B N11B B1B 120.7(2)
C13B N12B N11B 106.2(2)
C13B N12B TmB 136.87(18)
N11B N12B TmB 114.22(15)
C25B N21B N22B 110.0(2)
C25B N21B B1B 127.5(2)
N22B N21B B1B 122.1(2)
C23B N22B N21B 106.2(2)
C23B N22B TmB 136.28(18)
N21B N22B TmB 114.57(15)
C35B N31B N32B 110.0(2)
C35B N31B B1B 126.9(3)
N32B N31B B1B 122.5(2)
C33B N32B N31B 106.4(2)
C33B N32B TmB 135.3(2)
N31B N32B TmB 116.77(16)
C45B N41B N42B 109.5(2)
C45B N41B B2B 127.9(2)
N42B N41B B2B 122.2(2)
C43B N42B N41B 106.8(2)
C43B N42B TmB 136.77(18)
N41B N42B TmB 116.24(15)
C55B N51B N52B 109.9(2)
C55B N51B B2B 127.1(2)
N52B N51B B2B 123.0(2)
C53B N52B N51B 106.0(2)
C53B N52B TmB 138.66(18)
N51B N52B TmB 115.35(15)
C65B N61B N62B 109.7(2)
C65B N61B B2B 127.8(2)
N62B N61B B2B 121.6(2)
C63B N62B N61B 106.4(2)
C63B N62B TmB 135.72(17)
N61B N62B TmB 114.33(14)
N12B C13B C14B 110.4(2)
N12B C13B C17B 120.8(2)
C14B C13B C17B 128.5(2)
C15B C14B C13B 105.7(2)
N11B C15B C14B 108.1(2)
N11B C15B C16B 122.6(3)
C14B C15B C16B 129.3(3)
C15B C16B C16E 110.3(3)
C15B C16B C16F 110.3(3)
C16E C16B C16F 111.8(3)
C13B C17B C17F 113.4(3)
C13B C17B C17E 108.9(3)
C17F C17B C17E 109.9(3)
N22B C23B C24B 110.1(2)
N22B C23B C27B 123.3(2)
C24B C23B C27B 126.6(2)
C25B C24B C23B 106.5(2)
N21B C25B C24B 107.2(2)
N21B C25B C26B 123.2(2)
C24B C25B C26B 129.5(3)
C25B C26B C26E 110.7(3)
C25B C26B C26F 110.6(3)
C26E C26B C26F 111.0(3)
C23B C27B C27F 111.3(2)
C23B C27B C27E 110.5(2)
C27F C27B C27E 109.7(2)
N32B C33B C34B 109.8(3)
N32B C33B C37B 123.3(3)
C34B C33B C37B 126.8(3)
C35B C34B C33B 106.4(3)
N31B C35B C34B 107.3(3)
N31B C35B C36B 124.3(3)
C34B C35B C36B 128.0(3)
C35B C36B C36E 109.2(3)
C35B C36B C36F 110.8(4)
C36E C36B C36F 110.9(3)
C33B C37B C37F 111.2(4)
C33B C37B C37E 110.1(3)
C37F C37B C37E 109.4(3)
N42B C43B C44B 109.7(2)
N42B C43B C47B 122.6(2)
C44B C43B C47B 127.7(2)
C45B C44B C43B 106.4(2)
N41B C45B C44B 107.6(2)
N41B C45B C46B 124.5(3)
C44B C45B C46B 127.8(2)
C45B C46B C46F 110.4(3)
C45B C46B C46E 110.5(3)
C46F C46B C46E 109.6(3)
C43B C47B C47E 112.7(3)
C43B C47B C47F 110.4(3)
C47E C47B C47F 109.9(3)
N52B C53B C54B 110.3(3)
N52B C53B C57B 123.5(3)
C54B C53B C57B 126.2(3)
C55B C54B C53B 106.1(3)
N51B C55B C54B 107.6(2)
N51B C55B C56B 124.3(3)
C54B C55B C56B 128.1(3)
C55B C56B C56E 110.1(3)
C55B C56B C56F 110.6(3)
C56E C56B C56F 111.1(3)
C53B C57B C57E 110.3(3)
C53B C57B C57F 109.6(3)
C57E C57B C57F 110.5(3)
N62B C63B C64B 109.9(2)
N62B C63B C67B 121.5(2)
C64B C63B C67B 128.6(2)
C65B C64B C63B 106.3(2)
N61B C65B C64B 107.7(2)
N61B C65B C66B 124.3(2)
C64B C65B C66B 128.0(3)
C66E C66B C66F 111.8(4)
C66E C66B C65B 110.4(3)
C66F C66B C65B 111.6(3)
C63B C67B C67E 112.6(2)
C63B C67B C67F 110.4(2)
C67E C67B C67F 110.6(3)
N21B B1B N31B 113.0(2)
N21B B1B N11B 112.0(2)
N31B B1B N11B 109.3(2)
N41B B2B N61B 113.7(2)
N41B B2B N51B 110.8(2)
N61B B2B N51B 110.5(2)
C10S C11S C12S 114.9(11)
C13S C12S C11S 114.0(7)
C14S C13S C12S 114.2(9)
C22S C21S C20S 114.4(10)
C23S C22S C21S 113.1(11)
C22S C23S C24S 112.4(11)
C27S C26S C25S 125.2(12)
C26S C27S C28S 134.0(14)
C29S C28S C27S 131.3(13)
C30S C31S C32S 120.0(15)
C33S C32S C31S 116.6(14)
C34S C33S C32S 116.0(15)
C37S C36S C35S 102.1(12)
C36S C37S C38S 105.6(12)
C37S C38S C39S 106.5(13)

loop_
_geom_bond_atom_site_label_1
_geom_bond_atom_site_label_2
_geom_bond_distance
TmA N62A 2.488(2)
TmA N42A 2.500(2)
TmA N12A 2.537(2)
TmA N22A 2.543(2)
TmA N32A 2.553(2)
TmA N52A 2.599(2)
N11A C15A 1.352(3)
N11A N12A 1.383(3)
N11A B1A 1.549(4)
N12A C13A 1.335(4)
N21A C25A 1.363(3)
N21A N22A 1.383(3)
N21A B1A 1.548(4)
N22A C23A 1.347(3)
N31A C35A 1.359(3)
N31A N32A 1.379(3)
N31A B1A 1.551(4)
N32A C33A 1.336(3)
N41A C45A 1.355(3)
N41A N42A 1.380(3)
N41A B2A 1.552(4)
N42A C43A 1.332(4)
N51A C55A 1.358(3)
N51A N52A 1.375(3)
N51A B2A 1.539(4)
N52A C53A 1.341(3)
N61A C65A 1.364(4)
N61A N62A 1.385(3)
N61A B2A 1.560(4)
N62A C63A 1.338(3)
C13A C14A 1.399(4)
C13A C17A 1.505(4)
C14A C15A 1.376(4)
C15A C16A 1.505(4)
C16A C16C 1.526(4)
C16A C16D 1.529(4)
C17A C17D 1.513(5)
C17A C17C 1.515(5)
C23A C24A 1.397(4)
C23A C27A 1.512(4)
C24A C25A 1.373(4)
C25A C26A 1.504(4)
C26A C26D 1.520(5)
C26A C26C 1.529(4)
C27A C27D 1.512(4)
C27A C27C 1.537(4)
C33A C34A 1.393(4)
C33A C37A 1.505(4)
C34A C35A 1.375(4)
C35A C36A 1.509(4)
C36A C36C 1.524(5)
C36A C36D 1.538(5)
C37A C37D 1.526(4)
C37A C37C 1.534(5)
C43A C44A 1.396(4)
C43A C47A 1.502(4)
C44A C45A 1.374(4)
C45A C46A 1.507(4)
C46A C46C 1.515(6)
C46A C46D 1.534(6)
C47A C47D 1.506(6)
C47A C47C 1.523(5)
C53A C54A 1.400(4)
C53A C57A 1.494(4)
C54A C55A 1.371(4)
C55A C56A 1.512(4)
C56A C56C 1.508(5)
C56A C56D 1.523(5)
C57A C57C 1.529(5)
C57A C57D 1.535(5)
C63A C64A 1.398(4)
C63A C67A 1.501(4)
C64A C65A 1.381(4)
C65A C66A 1.501(4)
C66A C66D 1.530(5)
C66A C66C 1.530(5)
C67A C67D 1.514(5)
C67A C67C 1.523(5)
TmB N62B 2.503(2)
TmB N42B 2.518(2)
TmB N32B 2.534(2)
TmB N22B 2.536(2)
TmB N12B 2.538(2)
TmB N52B 2.554(2)
N11B C15B 1.355(3)
N11B N12B 1.378(3)
N11B B1B 1.550(4)
N12B C13B 1.331(3)
N21B C25B 1.362(3)
N21B N22B 1.384(3)
N21B B1B 1.547(4)
N22B C23B 1.333(3)
N31B C35B 1.358(3)
N31B N32B 1.375(3)
N31B B1B 1.549(4)
N32B C33B 1.339(4)
N41B C45B 1.360(3)
N41B N42B 1.381(3)
N41B B2B 1.549(4)
N42B C43B 1.333(3)
N51B C55B 1.352(3)
N51B N52B 1.382(3)
N51B B2B 1.551(4)
N52B C53B 1.332(4)
N61B C65B 1.361(3)
N61B N62B 1.380(3)
N61B B2B 1.551(4)
N62B C63B 1.344(3)
C13B C14B 1.400(4)
C13B C17B 1.502(4)
C14B C15B 1.368(4)
C15B C16B 1.515(4)
C16B C16E 1.533(5)
C16B C16F 1.536(5)
C17B C17F 1.517(4)
C17B C17E 1.522(4)
C23B C24B 1.400(4)
C23B C27B 1.502(4)
C24B C25B 1.373(4)
C25B C26B 1.514(4)
C26B C26E 1.524(4)
C26B C26F 1.526(4)
C27B C27F 1.528(4)
C27B C27E 1.534(4)
C33B C34B 1.397(4)
C33B C37B 1.492(5)
C34B C35B 1.375(5)
C35B C36B 1.498(5)
C36B C36E 1.524(6)
C36B C36F 1.528(6)
C37B C37F 1.526(6)
C37B C37E 1.531(6)
C43B C44B 1.402(4)
C43B C47B 1.505(4)
C44B C45B 1.371(4)
C45B C46B 1.509(4)
C46B C46F 1.511(5)
C46B C46E 1.519(5)
C47B C47E 1.508(5)
C47B C47F 1.531(4)
C53B C54B 1.395(4)
C53B C57B 1.498(4)
C54B C55B 1.370(4)
C55B C56B 1.505(4)
C56B C56E 1.518(5)
C56B C56F 1.527(5)
C57B C57E 1.525(5)
C57B C57F 1.530(5)
C63B C64B 1.399(4)
C63B C67B 1.502(4)
C64B C65B 1.372(4)
C65B C66B 1.509(4)
C66B C66E 1.484(6)
C66B C66F 1.490(5)
C67B C67E 1.517(5)
C67B C67F 1.528(4)
C10S C11S 1.484(17)
C11S C12S 1.515(15)
C12S C13S 1.512(18)
C13S C14S 1.509(12)
C20S C21S 1.582(15)
C21S C22S 1.51(2)
C22S C23S 1.50(2)
C23S C24S 1.538(18)
C25S C26S 1.397(16)
C26S C27S 1.39(2)
C27S C28S 1.42(2)
C28S C29S 1.407(17)
C30S C31S 1.27(2)
C31S C32S 1.52(3)
C32S C33S 1.39(3)
C33S C34S 1.39(3)
C35S C36S 1.70(2)
C36S C37S 1.58(3)
C37S C38S 1.58(3)
C38S C39S 1.61(2)

loop_
_geom_torsion_atom_site_label_1
_geom_torsion_atom_site_label_2
_geom_torsion_atom_site_label_3
_geom_torsion_atom_site_label_4
_geom_torsion
C15A N11A N12A C13A -1.0(3)
B1A N11A N12A C13A 167.2(2)
C15A N11A N12A TmA 159.26(18)
B1A N11A N12A TmA -32.5(3)
N62A TmA N12A C13A 49.2(3)
N42A TmA N12A C13A 160.3(3)
N22A TmA N12A C13A 131.8(3)
N32A TmA N12A C13A -143.9(3)
N52A TmA N12A C13A -26.3(3)
N62A TmA N12A N11A -103.00(17)
N42A TmA N12A N11A 8.1(4)
N22A TmA N12A N11A -20.35(16)
N32A TmA N12A N11A 63.91(17)
N52A TmA N12A N11A -178.50(15)
C25A N21A N22A C23A 0.3(3)
B1A N21A N22A C23A 171.6(2)
C25A N21A N22A TmA 166.42(16)
B1A N21A N22A TmA -22.3(3)
N62A TmA N22A C23A -51.0(3)
N42A TmA N22A C23A 35.5(3)
N12A TmA N22A C23A -151.9(3)
N32A TmA N22A C23A 135.8(3)
N52A TmA N22A C23A -13.6(3)
N62A TmA N22A N21A 148.58(17)
N42A TmA N22A N21A -124.92(17)
N12A TmA N22A N21A 47.69(17)
N32A TmA N22A N21A -24.63(16)
N52A TmA N22A N21A -174.10(15)
C35A N31A N32A C33A 0.3(3)
B1A N31A N32A C33A -172.6(2)
C35A N31A N32A TmA 166.32(17)
B1A N31A N32A TmA -6.6(3)
N62A TmA N32A C33A 173.8(3)
N42A TmA N32A C33A -76.4(3)
N12A TmA N32A C33A 116.7(3)
N22A TmA N32A C33A -159.8(3)
N52A TmA N32A C33A 3.1(3)
N62A TmA N32A N31A 12.9(4)
N42A TmA N32A N31A 122.70(17)
N12A TmA N32A N31A -44.27(17)
N22A TmA N32A N31A 39.25(17)
N52A TmA N32A N31A -157.82(16)
C45A N41A N42A C43A 0.1(3)
B2A N41A N42A C43A 172.0(2)
C45A N41A N42A TmA 178.98(18)
B2A N41A N42A TmA -9.1(3)
N62A TmA N42A C43A 153.1(3)
N12A TmA N42A C43A 40.2(4)
N22A TmA N42A C43A 68.4(3)
N32A TmA N42A C43A -12.4(3)
N52A TmA N42A C43A -133.9(3)
N62A TmA N42A N41A -25.44(18)
N12A TmA N42A N41A -138.3(3)
N22A TmA N42A N41A -110.09(18)
N32A TmA N42A N41A 169.06(18)
N52A TmA N42A N41A 47.62(18)
C55A N51A N52A C53A -0.4(3)
B2A N51A N52A C53A 177.2(2)
C55A N51A N52A TmA -179.93(18)
B2A N51A N52A TmA -2.3(3)
N62A TmA N52A C53A -130.9(3)
N42A TmA N52A C53A 139.0(3)
N12A TmA N52A C53A -39.2(3)
N22A TmA N52A C53A -170.1(2)
N32A TmA N52A C53A 46.6(3)
N62A TmA N52A N51A 48.39(17)
N42A TmA N52A N51A -41.76(17)
N12A TmA N52A N51A 140.06(17)
N22A TmA N52A N51A 9.2(3)
N32A TmA N52A N51A -134.18(17)
C65A N61A N62A C63A -0.4(3)
B2A N61A N62A C63A -173.2(2)
C65A N61A N62A TmA -164.44(17)
B2A N61A N62A TmA 22.8(3)
N42A TmA N62A C63A -140.0(3)
N12A TmA N62A C63A 25.4(3)
N22A TmA N62A C63A -54.7(3)
N32A TmA N62A C63A -28.5(4)
N52A TmA N62A C63A 143.3(3)
N42A TmA N62A N61A 18.43(17)
N12A TmA N62A N61A -176.15(16)
N22A TmA N62A N61A 103.73(17)
N32A TmA N62A N61A 129.9(3)
N52A TmA N62A N61A -58.26(16)
N11A N12A C13A C14A 1.5(3)
TmA N12A C13A C14A -152.1(2)
N11A N12A C13A C17A -174.4(3)
TmA N12A C13A C17A 32.0(4)
N12A C13A C14A C15A -1.4(3)
C17A C13A C14A C15A 174.1(3)
N12A N11A C15A C14A 0.1(3)
B1A N11A C15A C14A -167.2(3)
N12A N11A C15A C16A -178.9(3)
B1A N11A C15A C16A 13.8(4)
C13A C14A C15A N11A 0.8(3)
C13A C14A C15A C16A 179.8(3)
N11A C15A C16A C16C -166.5(3)
C14A C15A C16A C16C 14.7(5)
N11A C15A C16A C16D 70.3(4)
C14A C15A C16A C16D -108.6(4)
N12A C13A C17A C17D -148.2(3)
C14A C13A C17A C17D 36.7(5)
N12A C13A C17A C17C 89.6(4)
C14A C13A C17A C17C -85.4(4)
N21A N22A C23A C24A -0.5(3)
TmA N22A C23A C24A -162.2(2)
N21A N22A C23A C27A -179.2(2)
TmA N22A C23A C27A 19.1(4)
N22A C23A C24A C25A 0.5(3)
C27A C23A C24A C25A 179.2(3)
N22A N21A C25A C24A 0.1(3)
B1A N21A C25A C24A -170.6(3)
N22A N21A C25A C26A -175.4(2)
B1A N21A C25A C26A 14.0(4)
C23A C24A C25A N21A -0.4(3)
C23A C24A C25A C26A 174.7(3)
N21A C25A C26A C26D 74.6(3)
C24A C25A C26A C26D -99.8(4)
N21A C25A C26A C26C -162.5(3)
C24A C25A C26A C26C 23.1(4)
N22A C23A C27A C27D -116.6(3)
C24A C23A C27A C27D 64.9(4)
N22A C23A C27A C27C 121.4(3)
C24A C23A C27A C27C -57.1(4)
N31A N32A C33A C34A -0.8(3)
TmA N32A C33A C34A -163.1(2)
N31A N32A C33A C37A 175.3(2)
TmA N32A C33A C37A 12.9(4)
N32A C33A C34A C35A 0.9(3)
C37A C33A C34A C35A -174.9(3)
N32A N31A C35A C34A 0.3(3)
B1A N31A C35A C34A 172.6(3)
N32A N31A C35A C36A -175.2(3)
B1A N31A C35A C36A -2.9(4)
C33A C34A C35A N31A -0.7(3)
C33A C34A C35A C36A 174.6(3)
N31A C35A C36A C36C 82.4(4)
C34A C35A C36A C36C -92.1(4)
N31A C35A C36A C36D -154.8(3)
C34A C35A C36A C36D 30.6(5)
N32A C33A C37A C37D 131.7(3)
C34A C33A C37A C37D -53.0(4)
N32A C33A C37A C37C -107.1(3)
C34A C33A C37A C37C 68.2(4)
N41A N42A C43A C44A 0.2(3)
TmA N42A C43A C44A -178.5(2)
N41A N42A C43A C47A -179.5(3)
TmA N42A C43A C47A 1.8(5)
N42A C43A C44A C45A -0.3(4)
C47A C43A C44A C45A 179.3(3)
N42A N41A C45A C44A -0.3(3)
B2A N41A C45A C44A -171.4(3)
N42A N41A C45A C46A 176.9(3)
B2A N41A C45A C46A 5.8(5)
C43A C44A C45A N41A 0.4(4)
C43A C44A C45A C46A -176.8(3)
N41A C45A C46A C46C -103.8(4)
C44A C45A C46A C46C 72.9(5)
N41A C45A C46A C46D 133.0(4)
C44A C45A C46A C46D -50.3(5)
N42A C43A C47A C47D -96.1(4)
C44A C43A C47A C47D 84.3(4)
N42A C43A C47A C47C 141.1(3)
C44A C43A C47A C47C -38.5(5)
N51A N52A C53A C54A 0.6(3)
TmA N52A C53A C54A 179.9(2)
N51A N52A C53A C57A -178.6(3)
TmA N52A C53A C57A 0.7(5)
N52A C53A C54A C55A -0.6(4)
C57A C53A C54A C55A 178.6(3)
N52A N51A C55A C54A 0.1(3)
B2A N51A C55A C54A -177.4(3)
N52A N51A C55A C56A 178.5(3)
B2A N51A C55A C56A 1.0(5)
C53A C54A C55A N51A 0.3(4)
C53A C54A C55A C56A -178.0(3)
N51A C55A C56A C56C -89.5(4)
C54A C55A C56A C56C 88.6(4)
N51A C55A C56A C56D 146.3(3)
C54A C55A C56A C56D -35.6(5)
N52A C53A C57A C57C 114.1(3)
C54A C53A C57A C57C -65.0(4)
N52A C53A C57A C57D -123.8(3)
C54A C53A C57A C57D 57.1(4)
N61A N62A C63A C64A 0.3(3)
TmA N62A C63A C64A 160.20(19)
N61A N62A C63A C67A 178.1(3)
TmA N62A C63A C67A -22.0(4)
N62A C63A C64A C65A -0.1(3)
C67A C63A C64A C65A -177.7(3)
N62A N61A C65A C64A 0.3(3)
B2A N61A C65A C64A 172.5(3)
N62A N61A C65A C66A 179.8(2)
B2A N61A C65A C66A -8.0(4)
C63A C64A C65A N61A -0.1(3)
C63A C64A C65A C66A -179.6(3)
N61A C65A C66A C66D 162.4(3)
C64A C65A C66A C66D -18.2(4)
N61A C65A C66A C66C -74.5(4)
C64A C65A C66A C66C 104.9(4)
N62A C63A C67A C67D 105.8(3)
C64A C63A C67A C67D -76.8(4)
N62A C63A C67A C67C -130.4(3)
C64A C63A C67A C67C 47.0(5)
C25A N21A B1A N11A 124.4(3)
N22A N21A B1A N11A -45.2(3)
C25A N21A B1A N31A -111.9(3)
N22A N21A B1A N31A 78.4(3)
C15A N11A B1A N21A -110.8(3)
N12A N11A B1A N21A 83.2(3)
C15A N11A B1A N31A 123.6(3)
N12A N11A B1A N31A -42.4(3)
C35A N31A B1A N21A 130.3(3)
N32A N31A B1A N21A -58.2(3)
C35A N31A B1A N11A -104.2(3)
N32A N31A B1A N11A 67.3(3)
C55A N51A B2A N41A -116.6(3)
N52A N51A B2A N41A 66.1(3)
C55A N51A B2A N61A 116.0(3)
N52A N51A B2A N61A -61.3(3)
C45A N41A B2A N51A 110.5(3)
N42A N41A B2A N51A -59.6(3)
C45A N41A B2A N61A -124.0(3)
N42A N41A B2A N61A 65.9(3)
C65A N61A B2A N51A -121.5(3)
N62A N61A B2A N51A 49.8(3)
C65A N61A B2A N41A 112.8(3)
N62A N61A B2A N41A -75.9(3)
C15B N11B N12B C13B -0.8(3)
B1B N11B N12B C13B 164.4(2)
C15B N11B N12B TmB 163.92(18)
B1B N11B N12B TmB -30.9(3)
N62B TmB N12B C13B 50.1(3)
N42B TmB N12B C13B 170.7(3)
N32B TmB N12B C13B -137.9(3)
N22B TmB N12B C13B 135.8(3)
N52B TmB N12B C13B -25.7(3)
N62B TmB N12B N11B -108.17(17)
N42B TmB N12B N11B 12.4(4)
N32B TmB N12B N11B 63.85(17)
N22B TmB N12B N11B -22.44(17)
N52B TmB N12B N11B 176.03(15)
C25B N21B N22B C23B -0.4(3)
B1B N21B N22B C23B 172.0(2)
C25B N21B N22B TmB 163.50(17)
B1B N21B N22B TmB -24.1(3)
N62B TmB N22B C23B -51.7(3)
N42B TmB N22B C23B 36.2(3)
N32B TmB N22B C23B 135.0(3)
N12B TmB N22B C23B -152.9(3)
N52B TmB N22B C23B -12.0(4)
N62B TmB N22B N21B 150.98(17)
N42B TmB N22B N21B -121.18(17)
N32B TmB N22B N21B -22.36(17)
N12B TmB N22B N21B 49.79(17)
N52B TmB N22B N21B -169.38(16)
C35B N31B N32B C33B -0.1(3)
B1B N31B N32B C33B -172.2(2)
C35B N31B N32B TmB 168.24(18)
B1B N31B N32B TmB -3.9(3)
N62B TmB N32B C33B 163.4(3)
N42B TmB N32B C33B -74.3(3)
N22B TmB N32B C33B -159.6(3)
N12B TmB N32B C33B 118.2(3)
N52B TmB N32B C33B 4.7(3)
N62B TmB N32B N31B -0.6(5)
N42B TmB N32B N31B 121.69(17)
N22B TmB N32B N31B 36.39(17)
N12B TmB N32B N31B -45.82(17)
N52B TmB N32B N31B -159.30(16)
C45B N41B N42B C43B -0.5(3)
B2B N41B N42B C43B 172.5(2)
C45B N41B N42B TmB 175.39(17)
B2B N41B N42B TmB -11.6(3)
N62B TmB N42B C43B 151.9(3)
N32B TmB N42B C43B -18.8(3)
N22B TmB N42B C43B 64.1(3)
N12B TmB N42B C43B 29.7(4)
N52B TmB N42B C43B -135.5(3)
N62B TmB N42B N41B -22.42(17)
N32B TmB N42B N41B 166.95(17)
N22B TmB N42B N41B -110.15(17)
N12B TmB N42B N41B -144.6(2)
N52B TmB N42B N41B 50.17(17)
C55B N51B N52B C53B -0.7(3)
B2B N51B N52B C53B 178.9(2)
C55B N51B N52B TmB 179.85(17)
B2B N51B N52B TmB -0.6(3)
N62B TmB N52B C53B -131.2(3)
N42B TmB N52B C53B 137.0(3)
N32B TmB N52B C53B 44.6(3)
N22B TmB N52B C53B -173.1(2)
N12B TmB N52B C53B -38.5(3)
N62B TmB N52B N51B 48.10(16)
N42B TmB N52B N51B -43.76(17)
N32B TmB N52B N51B -136.11(16)
N22B TmB N52B N51B 6.2(3)
N12B TmB N52B N51B 140.80(16)
C65B N61B N62B C63B 0.6(3)
B2B N61B N62B C63B -169.7(2)
C65B N61B N62B TmB -161.46(17)
B2B N61B N62B TmB 28.2(3)
N42B TmB N62B C63B -140.7(2)
N32B TmB N62B C63B -17.6(5)
N22B TmB N62B C63B -54.3(2)
N12B TmB N62B C63B 25.6(3)
N52B TmB N62B C63B 142.7(3)
N42B TmB N62B N61B 14.27(16)
N32B TmB N62B N61B 137.4(3)
N22B TmB N62B N61B 100.67(17)
N12B TmB N62B N61B -179.38(16)
N52B TmB N62B N61B -62.25(16)
N11B N12B C13B C14B 1.1(3)
TmB N12B C13B C14B -158.3(2)
N11B N12B C13B C17B -173.2(2)
TmB N12B C13B C17B 27.4(4)
N12B C13B C14B C15B -1.0(3)
C17B C13B C14B C15B 172.7(3)
N12B N11B C15B C14B 0.2(3)
B1B N11B C15B C14B -163.7(3)
N12B N11B C15B C16B -177.8(3)
B1B N11B C15B C16B 18.3(4)
C13B C14B C15B N11B 0.4(3)
C13B C14B C15B C16B 178.3(3)
N11B C15B C16B C16E -165.6(3)
C14B C15B C16B C16E 16.8(5)
N11B C15B C16B C16F 70.4(4)
C14B C15B C16B C16F -107.2(4)
N12B C13B C17B C17F -139.5(3)
C14B C13B C17B C17F 47.4(4)
N12B C13B C17B C17E 97.8(3)
C14B C13B C17B C17E -75.3(4)
N21B N22B C23B C24B 0.3(3)
TmB N22B C23B C24B -158.3(2)
N21B N22B C23B C27B -178.5(2)
TmB N22B C23B C27B 22.9(4)
N22B C23B C24B C25B -0.1(3)
C27B C23B C24B C25B 178.6(3)
N22B N21B C25B C24B 0.3(3)
B1B N21B C25B C24B -171.6(3)
N22B N21B C25B C26B -176.4(2)
B1B N21B C25B C26B 11.7(4)
C23B C24B C25B N21B -0.1(3)
C23B C24B C25B C26B 176.4(3)
N21B C25B C26B C26E -164.1(3)
C24B C25B C26B C26E 19.9(5)
N21B C25B C26B C26F 72.4(4)
C24B C25B C26B C26F -103.5(4)
N22B C23B C27B C27F -118.8(3)
C24B C23B C27B C27F 62.6(4)
N22B C23B C27B C27E 119.0(3)
C24B C23B C27B C27E -59.6(4)
N31B N32B C33B C34B -1.1(3)
TmB N32B C33B C34B -166.2(2)
N31B N32B C33B C37B 175.6(3)
TmB N32B C33B C37B 10.4(5)
N32B C33B C34B C35B 1.9(4)
C37B C33B C34B C35B -174.7(3)
N32B N31B C35B C34B 1.3(3)
B1B N31B C35B C34B 173.0(3)
N32B N31B C35B C36B -172.1(3)
B1B N31B C35B C36B -0.4(5)
C33B C34B C35B N31B -1.9(4)
C33B C34B C35B C36B 171.2(3)
N31B C35B C36B C36E 83.6(4)
C34B C35B C36B C36E -88.4(5)
N31B C35B C36B C36F -153.9(3)
C34B C35B C36B C36F 34.1(5)
N32B C33B C37B C37F 120.0(4)
C34B C33B C37B C37F -63.9(5)
N32B C33B C37B C37E -118.6(4)
C34B C33B C37B C37E 57.5(5)
N41B N42B C43B C44B 0.4(3)
TmB N42B C43B C44B -174.2(2)
N41B N42B C43B C47B -179.2(3)
TmB N42B C43B C47B 6.2(4)
N42B C43B C44B C45B -0.2(3)
C47B C43B C44B C45B 179.4(3)
N42B N41B C45B C44B 0.4(3)
B2B N41B C45B C44B -172.1(3)
N42B N41B C45B C46B 177.9(3)
B2B N41B C45B C46B 5.4(4)
C43B C44B C45B N41B -0.1(3)
C43B C44B C45B C46B -177.5(3)
N41B C45B C46B C46F -99.4(4)
C44B C45B C46B C46F 77.6(4)
N41B C45B C46B C46E 139.2(3)
C44B C45B C46B C46E -43.8(5)
N42B C43B C47B C47E -93.4(4)
C44B C43B C47B C47E 87.1(4)
N42B C43B C47B C47F 143.3(3)
C44B C43B C47B C47F -36.3(4)
N51B N52B C53B C54B 0.9(3)
TmB N52B C53B C54B -179.8(2)
N51B N52B C53B C57B -179.0(3)
TmB N52B C53B C57B 0.3(5)
N52B C53B C54B C55B -0.8(4)
C57B C53B C54B C55B 179.1(3)
N52B N51B C55B C54B 0.2(3)
B2B N51B C55B C54B -179.4(3)
N52B N51B C55B C56B 178.8(3)
B2B N51B C55B C56B -0.7(4)
C53B C54B C55B N51B 0.4(3)
C53B C54B C55B C56B -178.2(3)
N51B C55B C56B C56E -84.1(4)
C54B C55B C56B C56E 94.3(4)
N51B C55B C56B C56F 152.7(3)
C54B C55B C56B C56F -28.9(4)
N52B C53B C57B C57E 112.6(3)
C54B C53B C57B C57E -67.2(4)
N52B C53B C57B C57F -125.6(3)
C54B C53B C57B C57F 54.6(4)
N61B N62B C63B C64B -0.7(3)
TmB N62B C63B C64B 155.7(2)
N61B N62B C63B C67B 178.5(2)
TmB N62B C63B C67B -25.2(4)
N62B C63B C64B C65B 0.5(3)
C67B C63B C64B C65B -178.6(3)
N62B N61B C65B C64B -0.4(3)
B2B N61B C65B C64B 169.3(3)
N62B N61B C65B C66B 177.0(3)
B2B N61B C65B C66B -13.4(4)
C63B C64B C65B N61B -0.1(3)
C63B C64B C65B C66B -177.3(3)
N61B C65B C66B C66E -88.6(5)
C64B C65B C66B C66E 88.1(5)
N61B C65B C66B C66F 146.4(4)
C64B C65B C66B C66F -36.8(5)
N62B C63B C67B C67E 97.4(3)
C64B C63B C67B C67E -83.7(4)
N62B C63B C67B C67F -138.5(3)
C64B C63B C67B C67F 40.5(4)
C25B N21B B1B N31B -110.0(3)
N22B N21B B1B N31B 79.0(3)
C25B N21B B1B N11B 126.0(3)
N22B N21B B1B N11B -45.0(3)
C35B N31B B1B N21B 130.0(3)
N32B N31B B1B N21B -59.3(3)
C35B N31B B1B N11B -104.6(3)
N32B N31B B1B N11B 66.1(3)
C15B N11B B1B N21B -115.1(3)
N12B N11B B1B N21B 82.6(3)
C15B N11B B1B N31B 118.9(3)
N12B N11B B1B N31B -43.4(3)
C45B N41B B2B N61B -120.2(3)
N42B N41B B2B N61B 68.1(3)
C45B N41B B2B N51B 114.7(3)
N42B N41B B2B N51B -57.0(3)
C65B N61B B2B N41B 111.1(3)
N62B N61B B2B N41B -80.4(3)
C65B N61B B2B N51B -123.5(3)
N62B N61B B2B N51B 45.0(3)
C55B N51B B2B N41B -115.7(3)
N52B N51B B2B N41B 64.8(3)
C55B N51B B2B N61B 117.3(3)
N52B N51B B2B N61B -62.1(3)
C10S C11S C12S C13S 178.1(12)
C11S C12S C13S C14S 177.8(11)
C20S C21S C22S C23S -175.1(13)
C21S C22S C23S C24S 178.3(14)
C25S C26S C27S C28S 161(2)
C26S C27S C28S C29S 168(2)
C30S C31S C32S C33S 169.0(18)
C31S C32S C33S C34S 175.6(18)
C35S C36S C37S C38S -165.7(14)
C36S C37S C38S C39S 169.1(15)
